data_4126023
loop_
_publ_author_name
'Kim, Dong Jun'
'Hermann, Keith R.'
'Prokofjevs, Aleksandrs'
'Otley, Michael T.'
'Pezzato, Cristian'
'Owczarek, Magdalena'
'Stoddart, J. Fraser'

_publ_section_title
;
 Redox-Active Macrocycles for Organic Rechargeable Batteries.
;
_journal_issue 19
_journal_name_full 'Journal of the American Chemical Society'
_journal_page_first 6635
_journal_page_last 6643
_journal_paper_doi 10.1021/jacs.7b01209
_journal_volume 139
_journal_year 2017
_chemical_absolute_configuration syn
_chemical_formula_moiety 'C48 H36 N6 O12, 1.5(C5 H9 N O)'
_chemical_formula_sum 'C55.5 H49.5 N7.5 O13.5'
_chemical_formula_weight 1037.52
_chemical_name_systematic
;
 ?
;
_space_group_crystal_system triclinic
_space_group_IT_number 1
_space_group_name_Hall 'P 1'
_space_group_name_H-M_alt 'P 1'
_symmetry_space_group_name_Hall 'P 1'
_symmetry_space_group_name_H-M 'P 1'
_atom_sites_solution_hydrogens geom
_atom_sites_solution_primary direct
_audit_creation_date 2015-08-06
_audit_creation_method
;
Olex2 1.2
(compiled 2015.01.26 svn.r3150 for OlexSys, GUI svn.r4998)
;
_cell_angle_alpha 83.6115(16)
_cell_angle_beta 79.6903(15)
_cell_angle_gamma 70.5894(15)
_cell_formula_units_Z 2
_cell_length_a 10.9086(2)
_cell_length_b 15.7319(3)
_cell_length_c 17.5116(4)
_cell_measurement_reflns_used 6232
_cell_measurement_temperature 100(2)
_cell_measurement_theta_max 54.184
_cell_measurement_theta_min 2.568
_cell_volume 2784.30(10)
_computing_cell_refinement 'SAINT V8.34A (Bruker, 2013)'
_computing_data_collection 'APEX2 V2014.11-0 (Bruker, 2014)'
_computing_data_reduction 'Bruker SAINT'
_computing_molecular_graphics 'Olex2 (Dolomanov et al., 2009)'
_computing_publication_material 'Olex2 (Dolomanov et al., 2009)'
_computing_structure_refinement 'ShelXL (Sheldrick, 2008)'
_computing_structure_solution 'ShelXT (Sheldrick, 2015)'
_diffrn_ambient_temperature 100.01
_diffrn_detector_area_resol_mean 8
_diffrn_measured_fraction_theta_full 0.667
_diffrn_measured_fraction_theta_max 0.986
_diffrn_measurement_device_type 'Bruker Kappa APEX CCD area detector'
_diffrn_measurement_method '\w and \f scans'
_diffrn_radiation_monochromator 'Quazar optics'
_diffrn_radiation_type CuK\a
_diffrn_radiation_wavelength 1.54178
_diffrn_reflns_av_R_equivalents 0.0513
_diffrn_reflns_av_unetI/netI 0.0709
_diffrn_reflns_Laue_measured_fraction_full 0.667
_diffrn_reflns_Laue_measured_fraction_max 0.986
_diffrn_reflns_limit_h_max 11
_diffrn_reflns_limit_h_min -11
_diffrn_reflns_limit_k_max 16
_diffrn_reflns_limit_k_min -16
_diffrn_reflns_limit_l_max 18
_diffrn_reflns_limit_l_min -18
_diffrn_reflns_number 19595
_diffrn_reflns_point_group_measured_fraction_full 0.617
_diffrn_reflns_point_group_measured_fraction_max 0.913
_diffrn_reflns_theta_full 67.679
_diffrn_reflns_theta_max 54.217
_diffrn_reflns_theta_min 2.569
_diffrn_source microsource
_exptl_absorpt_coefficient_mu 0.749
_exptl_absorpt_correction_T_max 0.7507
_exptl_absorpt_correction_T_min 0.6235
_exptl_absorpt_correction_type multi-scan
_exptl_absorpt_process_details
;
SADABS-2014/5 (Bruker,2014/5) was used for absorption correction.
wR2(int) was 0.0562 before and 0.0447 after correction.
The Ratio of minimum to maximum transmission is 0.8306.
The \l/2 correction factor is 0.00150.
;
_exptl_crystal_colour colourless
_exptl_crystal_colour_primary colourless
_exptl_crystal_density_diffrn 1.238
_exptl_crystal_description plate
_exptl_crystal_F_000 1086
_exptl_crystal_size_max 0.174
_exptl_crystal_size_mid 0.042
_exptl_crystal_size_min 0.018
_refine_diff_density_max 0.523
_refine_diff_density_min -0.319
_refine_diff_density_rms 0.049
_refine_ls_abs_structure_details
;
 Flack x determined using 3633 quotients [(I+)-(I-)]/[(I+)+(I-)]
 (Parsons and Flack (2004), Acta Cryst. A60, s61).
;
_refine_ls_abs_structure_Flack 0.4(2)
_refine_ls_extinction_method none
_refine_ls_goodness_of_fit_ref 0.971
_refine_ls_hydrogen_treatment constr
_refine_ls_matrix_type full
_refine_ls_number_parameters 1446
_refine_ls_number_reflns 12433
_refine_ls_number_restraints 1425
_refine_ls_restrained_S_all 0.937
_refine_ls_R_factor_all 0.0789
_refine_ls_R_factor_gt 0.0593
_refine_ls_shift/su_max 0.000
_refine_ls_shift/su_mean 0.000
_refine_ls_structure_factor_coef Fsqd
_refine_ls_weighting_details 'w=1/[\s^2^(Fo^2^)+(0.1051P)^2^] where P=(Fo^2^+2Fc^2^)/3'
_refine_ls_weighting_scheme calc
_refine_ls_wR_factor_gt 0.1475
_refine_ls_wR_factor_ref 0.1601
_reflns_Friedel_coverage 0.852
_reflns_Friedel_fraction_full 0.568
_reflns_Friedel_fraction_max 0.840
_reflns_number_gt 9523
_reflns_number_total 12433
_reflns_threshold_expression 'I > 2\s(I)'
_cod_data_source_file ja7b01209_si_004.cif
_cod_data_source_block cx0536
_cod_depositor_comments 'Adding full bibliography for 4126023.cif.'
_cod_original_formula_sum 'C55.50 H49.50 N7.50 O13.50'
_cod_database_code 4126023
_shelxl_version_number 2013-4
_shelx_space_group_comment
;
The symmetry employed for this shelxl refinement is uniquely defined
by the following loop, which should always be used as a source of
symmetry information in preference to the above space-group names.
They are only intended as comments.
;
_shelx_estimated_absorpt_t_max 0.987
_shelx_estimated_absorpt_t_min 0.881
_olex2_refinement_description
;
1. Fixed Uiso
 At 1.2 times of:
  All C(H) groups, All C(H,H) groups
 At 1.5 times of:
  All C(H,H,H) groups
2. Restrained distances
 N3S-C15S \\sim N4S-C20S \\sim N2S_$1-C10S_$1 \\sim N1S-C5S
 with sigma of 0.01
3. Rigid body (RIGU) restrains
 All non-hydrogen atoms
 with sigma for 1-2 distances of 0.004 and sigma for 1-3 distances of 0.004
4. Others
 Sof(O4S)=Sof(N4S)=Sof(C16S)=Sof(C17S)=Sof(H17A)=Sof(H17B)=Sof(C18S)=Sof(H18C)=
 Sof(H18D)=Sof(C19S)=Sof(H19C)=Sof(H19D)=Sof(C20S)=Sof(H20C)=Sof(H20D)=
 Sof(H20E)=1-FVAR(1)
 Sof(O3S)=Sof(N3S)=Sof(C11S)=Sof(C12S)=Sof(H12A)=Sof(H12B)=Sof(C13S)=Sof(H13A)=
 Sof(H13B)=Sof(C14S)=Sof(H14A)=Sof(H14B)=Sof(C15S)=Sof(H15A)=Sof(H15B)=
 Sof(H15C)=FVAR(1)
5.a Ternary CH refined with riding coordinates:
 C1(H1), C6(H6), C17(H17), C22(H22), C33(H33), C38(H38), C49(H49), C54(H54),
 C65(H65), C70(H70), C81(H81), C86(H86)
5.b Secondary CH2 refined with riding coordinates:
 C2(H2A,H2B), C3(H3A,H3B), C4(H4A,H4B), C5(H5A,H5B), C18(H18A,H18B), C19(H19A,
 H19B), C20(H20A,H20B), C21(H21A,H21B), C34(H34A,H34B), C35(H35A,H35B),
 C36(H36A,H36B), C37(H37A,H37B), C50(H50A,H50B), C51(H51A,H51B), C52(H52A,H52B),
  C53(H53A,H53B), C66(H66A,H66B), C67(H67A,H67B), C68(H68A,H68B), C69(H69A,
 H69B), C82(H82A,H82B), C83(H83A,H83B), C84(H84A,H84B), C85(H85A,H85B),
 C1S(H1SA,H1SB), C2S(H2SA,H2SB), C3S(H3SA,H3SB), C6S(H6SA,H6SB), C7S(H7SA,H7SB),
  C8S(H8SA,H8SB), C12S(H12A,H12B), C13S(H13A,H13B), C14S(H14A,H14B), C17S(H17A,
 H17B), C18S(H18C,H18D), C19S(H19C,H19D)
5.c Aromatic/amide H refined with riding coordinates:
 C9(H9), C14(H14), C25(H25), C30(H30), C41(H41), C46(H46), C57(H57), C62(H62),
 C73(H73), C78(H78), C89(H89), C94(H94)
5.d Idealised Me refined as rotating group:
 C5S(H5SA,H5SB,H5SC), C10S(H10A,H10B,H10C), C15S(H15A,H15B,H15C), C20S(H20C,
 H20D,H20E)
;
_smtbx_masks_special_details
;
The solvent masking procedure as implemented in Olex2 was used to remove the
electronic contribution of solvent molecules from the refinement.  As the exact
solvent content is not known, only the atoms used in the refinement model are
reported in the formula here.


Total solvent accessible volume / cell = 434.5 Ang^3^ [15.6%]
Total electron count / cell = 101.2
;
_olex2_date_sample_data_collection 2015-07-30
_olex2_date_sample_submission 2015-07-29
_olex2_submission_original_sample_id cx0536
_olex2_submission_special_instructions 'No special instructions were received'

loop_
_space_group_symop_operation_xyz
'x, y, z'

loop_
_atom_site_label
_atom_site_type_symbol
_atom_site_fract_x
_atom_site_fract_y
_atom_site_fract_z
_atom_site_U_iso_or_equiv
_atom_site_adp_type
_atom_site_occupancy
_atom_site_site_symmetry_order
_atom_site_calc_flag
_atom_site_refinement_flags_posn
_atom_site_refinement_flags_adp
_atom_site_refinement_flags_occupancy
_atom_site_disorder_assembly
_atom_site_disorder_group
O1 O 0.6899(6) 0.6698(4) 0.8433(4) 0.0559(16) Uani 1 1 d . U . . .
O2 O 0.6313(5) 0.3231(4) 0.9851(3) 0.0459(14) Uani 1 1 d . U . . .
O3 O 1.0307(7) 0.2448(4) 1.0696(4) 0.0646(18) Uani 1 1 d . U . . .
O4 O 1.1016(6) 0.5926(4) 0.9105(3) 0.0532(16) Uani 1 1 d . U . . .
O5 O 0.6886(6) 0.1216(4) 0.9357(3) 0.0524(16) Uani 1 1 d . U . . .
O6 O 0.6693(7) 0.2031(6) 0.5962(3) 0.081(2) Uani 1 1 d . U . . .
O7 O 1.1030(6) 0.1770(5) 0.5518(4) 0.0646(19) Uani 1 1 d . U . . .
O8 O 1.1112(6) 0.1228(7) 0.8979(4) 0.099(3) Uani 1 1 d . U . . .
O9 O 0.7080(6) 0.4227(4) 0.4942(3) 0.0559(16) Uani 1 1 d . U . . .
O10 O 0.6662(6) 0.7351(4) 0.6778(4) 0.0612(17) Uani 1 1 d . U . . .
O11 O 1.1085(5) 0.6263(4) 0.6831(3) 0.0482(15) Uani 1 1 d . U . . .
O12 O 1.1577(6) 0.3426(4) 0.4644(3) 0.0470(14) Uani 1 1 d . U . . .
N1 N 0.9036(6) 0.6499(5) 0.8617(4) 0.0417(16) Uani 1 1 d . U . . .
N2 N 0.8281(6) 0.2615(4) 1.0344(4) 0.0402(16) Uani 1 1 d . U . . .
N3 N 0.9037(6) 0.1141(4) 0.9355(4) 0.0384(15) Uani 1 1 d . U . . .
N4 N 0.8816(6) 0.2053(5) 0.5534(4) 0.0419(16) Uani 1 1 d . U . . .
N5 N 0.9351(7) 0.3616(5) 0.4727(4) 0.0433(16) Uani 1 1 d . U . . .
N6 N 0.8818(6) 0.6945(5) 0.6990(4) 0.0425(16) Uani 1 1 d . U . . .
C1 C 0.8622(9) 0.7644(6) 0.7516(5) 0.045(2) Uani 1 1 d . U . . .
H1 H 0.7656 0.7894 0.7702 0.054 Uiso 1 1 calc R . . . .
C2 C 0.9079(9) 0.8430(6) 0.7081(5) 0.049(2) Uani 1 1 d . U . . .
H2A H 1.0036 0.8205 0.6895 0.059 Uiso 1 1 calc R . . . .
H2B H 0.8621 0.8659 0.6624 0.059 Uiso 1 1 calc R . . . .
C3 C 0.8779(8) 0.9191(6) 0.7622(5) 0.046(2) Uani 1 1 d . U . . .
H3A H 0.7814 0.9474 0.7742 0.055 Uiso 1 1 calc R . . . .
H3B H 0.9152 0.9658 0.7353 0.055 Uiso 1 1 calc R . . . .
C4 C 0.9341(10) 0.8860(6) 0.8381(5) 0.055(2) Uani 1 1 d . U . . .
H4A H 1.0312 0.8690 0.8269 0.066 Uiso 1 1 calc R . . . .
H4B H 0.9022 0.9360 0.8737 0.066 Uiso 1 1 calc R . . . .
C5 C 0.8966(9) 0.8063(6) 0.8779(5) 0.051(2) Uani 1 1 d . U . . .
H5A H 0.8010 0.8258 0.8973 0.061 Uiso 1 1 calc R . . . .
H5B H 0.9436 0.7837 0.9232 0.061 Uiso 1 1 calc R . . . .
C6 C 0.9303(8) 0.7304(6) 0.8229(5) 0.0422(19) Uani 1 1 d . U . . .
H6 H 1.0271 0.7129 0.8044 0.051 Uiso 1 1 calc R . . . .
C7 C 0.7882(9) 0.6262(6) 0.8685(5) 0.045(2) Uani 1 1 d . U . . .
C8 C 0.8161(8) 0.5357(6) 0.9119(5) 0.0407(19) Uani 1 1 d . U . . .
C9 C 0.7383(8) 0.4800(6) 0.9285(5) 0.043(2) Uani 1 1 d . U . . .
H9 H 0.6540 0.4956 0.9131 0.051 Uiso 1 1 calc R . . . .
C10 C 0.7922(8) 0.4020(6) 0.9684(5) 0.0396(19) Uani 1 1 d . U . . .
C11 C 0.7331(8) 0.3269(6) 0.9953(5) 0.0404(19) Uani 1 1 d . U . . .
C12 C 0.9370(9) 0.2871(6) 1.0377(5) 0.051(2) Uani 1 1 d . U . . .
C13 C 0.9137(8) 0.3787(6) 0.9938(5) 0.044(2) Uani 1 1 d . U . . .
C14 C 0.9928(9) 0.4330(6) 0.9783(5) 0.051(2) Uani 1 1 d . U . . .
H14 H 1.0755 0.4177 0.9957 0.061 Uiso 1 1 calc R . . . .
C15 C 0.9402(8) 0.5123(6) 0.9347(5) 0.045(2) Uani 1 1 d . U . . .
C16 C 0.9982(8) 0.5857(6) 0.9042(5) 0.043(2) Uani 1 1 d . U . . .
C17 C 0.8090(8) 0.1753(6) 1.0647(5) 0.0412(19) Uani 1 1 d . U . . .
H17 H 0.7201 0.1783 1.0549 0.049 Uiso 1 1 calc R . . . .
C18 C 0.8092(10) 0.1574(7) 1.1519(5) 0.059(2) Uani 1 1 d . U . . .
H18A H 0.7412 0.2077 1.1797 0.070 Uiso 1 1 calc R . . . .
H18B H 0.8958 0.1540 1.1644 0.070 Uiso 1 1 calc R . . . .
C19 C 0.7815(10) 0.0680(7) 1.1789(5) 0.056(2) Uani 1 1 d . U . . .
H19A H 0.7833 0.0564 1.2355 0.067 Uiso 1 1 calc R . . . .
H19B H 0.6928 0.0726 1.1691 0.067 Uiso 1 1 calc R . . . .
C20 C 0.8808(9) -0.0073(7) 1.1370(5) 0.057(2) Uani 1 1 d . U . . .
H20A H 0.8599 -0.0637 1.1543 0.069 Uiso 1 1 calc R . . . .
H20B H 0.9680 -0.0147 1.1508 0.069 Uiso 1 1 calc R . . . .
C21 C 0.8883(8) 0.0061(6) 1.0491(5) 0.042(2) Uani 1 1 d . U . . .
H21A H 0.8061 0.0040 1.0341 0.050 Uiso 1 1 calc R . . . .
H21B H 0.9623 -0.0435 1.0243 0.050 Uiso 1 1 calc R . . . .
C22 C 0.9083(8) 0.0973(6) 1.0201(5) 0.0402(19) Uani 1 1 d . U . . .
H22 H 0.9979 0.0940 1.0288 0.048 Uiso 1 1 calc R . . . .
C23 C 0.7938(8) 0.1248(5) 0.9014(4) 0.0357(18) Uani 1 1 d . U . . .
C24 C 0.8307(7) 0.1423(6) 0.8159(5) 0.0394(19) Uani 1 1 d . U . . .
C25 C 0.7583(8) 0.1595(6) 0.7595(5) 0.041(2) Uani 1 1 d . U . . .
H25 H 0.6687 0.1621 0.7688 0.049 Uiso 1 1 calc R . . . .
C26 C 0.8234(8) 0.1737(6) 0.6852(5) 0.0390(19) Uani 1 1 d . U . . .
C27 C 0.7776(9) 0.1954(6) 0.6087(5) 0.048(2) Uani 1 1 d . U . . .
C28 C 0.9953(9) 0.1835(6) 0.5856(5) 0.048(2) Uani 1 1 d . U . . .
C29 C 0.9560(8) 0.1677(6) 0.6709(5) 0.049(2) Uani 1 1 d . U . . .
C30 C 1.0275(8) 0.1520(7) 0.7315(5) 0.060(3) Uani 1 1 d . U . . .
H30 H 1.1171 0.1494 0.7235 0.072 Uiso 1 1 calc R . . . .
C31 C 0.9598(8) 0.1402(6) 0.8054(5) 0.044(2) Uani 1 1 d . U . . .
C32 C 1.0068(9) 0.1242(7) 0.8828(6) 0.057(2) Uani 1 1 d . U . . .
C33 C 0.8662(9) 0.2265(6) 0.4717(5) 0.048(2) Uani 1 1 d . U . . .
H33 H 0.7722 0.2633 0.4698 0.058 Uiso 1 1 calc R . . . .
C34 C 0.8942(11) 0.1421(8) 0.4284(6) 0.068(3) Uani 1 1 d . U . . .
H34A H 0.8392 0.1060 0.4561 0.082 Uiso 1 1 calc R . . . .
H34B H 0.9876 0.1051 0.4279 0.082 Uiso 1 1 calc R . . . .
C35 C 0.8659(13) 0.1653(9) 0.3448(5) 0.081(3) Uani 1 1 d . U . . .
H35A H 0.8900 0.1090 0.3172 0.098 Uiso 1 1 calc R . . . .
H35B H 0.7707 0.1968 0.3451 0.098 Uiso 1 1 calc R . . . .
C36 C 0.9439(13) 0.2254(9) 0.3020(6) 0.080(3) Uani 1 1 d . U . . .
H36A H 0.9205 0.2431 0.2491 0.096 Uiso 1 1 calc R . . . .
H36B H 1.0392 0.1918 0.2970 0.096 Uiso 1 1 calc R . . . .
C37 C 0.9124(11) 0.3104(8) 0.3477(5) 0.065(3) Uani 1 1 d . U . . .
H37A H 0.9624 0.3499 0.3201 0.077 Uiso 1 1 calc R . . . .
H37B H 0.8175 0.3447 0.3518 0.077 Uiso 1 1 calc R . . . .
C38 C 0.9502(9) 0.2816(6) 0.4290(5) 0.047(2) Uani 1 1 d . U . . .
H38 H 1.0444 0.2427 0.4235 0.057 Uiso 1 1 calc R . . . .
C39 C 0.8171(9) 0.4234(6) 0.5015(5) 0.046(2) Uani 1 1 d . U . . .
C40 C 0.8512(8) 0.4889(6) 0.5431(5) 0.0402(19) Uani 1 1 d . U . . .
C41 C 0.7703(8) 0.5639(6) 0.5823(5) 0.046(2) Uani 1 1 d . U . . .
H41 H 0.6776 0.5852 0.5838 0.055 Uiso 1 1 calc R . . . .
C42 C 0.8343(8) 0.6041(6) 0.6184(5) 0.043(2) Uani 1 1 d . U . . .
C43 C 0.7776(9) 0.6860(6) 0.6668(5) 0.048(2) Uani 1 1 d . U . . .
C44 C 1.0038(9) 0.6309(6) 0.6692(5) 0.044(2) Uani 1 1 d . U . . .
C45 C 0.9682(7) 0.5738(5) 0.6178(4) 0.0354(18) Uani 1 1 d . U . . .
C46 C 1.0526(8) 0.5024(6) 0.5756(4) 0.0372(19) Uani 1 1 d . U . . .
H46 H 1.1454 0.4835 0.5730 0.045 Uiso 1 1 calc R . . . .
C47 C 0.9883(8) 0.4605(5) 0.5373(4) 0.0356(18) Uani 1 1 d . U . . .
C48 C 1.0438(9) 0.3811(6) 0.4889(4) 0.0387(19) Uani 1 1 d . U . . .
O13 O 0.1086(5) 0.7500(4) 0.5209(3) 0.0460(14) Uani 1 1 d . U . . .
O14 O 0.0863(5) 0.4781(4) 0.3128(3) 0.0460(14) Uani 1 1 d . U . . .
O15 O 0.5299(6) 0.3373(4) 0.3034(3) 0.0508(15) Uani 1 1 d . U . . .
O16 O 0.5588(5) 0.6406(4) 0.4743(3) 0.0462(14) Uani 1 1 d . U . . .
O17 O 0.6069(5) 0.4102(4) 0.1399(3) 0.0461(14) Uani 1 1 d . U . . .
O18 O 0.6136(5) 0.7708(4) -0.0085(3) 0.0478(15) Uani 1 1 d . U . . .
O19 O 0.1946(6) 0.8311(4) -0.0584(4) 0.0610(17) Uani 1 1 d . U . . .
O20 O 0.1860(5) 0.4697(4) 0.0910(3) 0.0489(15) Uani 1 1 d . U . . .
O21 O 0.6310(5) 0.9381(4) 0.0845(3) 0.0423(13) Uani 1 1 d . U . . .
O22 O 0.5222(6) 0.8822(4) 0.4327(3) 0.0534(15) Uani 1 1 d . U . . .
O23 O 0.0889(6) 0.9314(5) 0.4185(4) 0.072(2) Uani 1 1 d . U . . .
O24 O 0.2000(5) 0.9770(4) 0.0715(3) 0.0561(16) Uani 1 1 d . U . . .
N7 N 0.3361(6) 0.7157(4) 0.5069(3) 0.0353(15) Uani 1 1 d . U . . .
N8 N 0.3081(6) 0.3971(4) 0.2889(3) 0.0354(15) Uani 1 1 d . U . . .
N9 N 0.3969(6) 0.4180(4) 0.1260(4) 0.0380(15) Uani 1 1 d . U . . .
N010 N 0.4219(6) 0.9583(4) 0.0558(4) 0.0373(15) Uani 1 1 d . U . . .
N10 N 0.4015(6) 0.8264(5) -0.0378(4) 0.0411(16) Uani 1 1 d . U . . .
N11 N 0.2992(6) 0.8999(5) 0.4451(4) 0.0425(16) Uani 1 1 d . U . . .
C49 C 0.2694(8) 0.8781(6) 0.5290(5) 0.0417(19) Uani 1 1 d . U . . .
H49 H 0.1742 0.8833 0.5409 0.050 Uiso 1 1 calc R . . . .
C50 C 0.2921(9) 0.9454(7) 0.5792(5) 0.055(2) Uani 1 1 d . U . . .
H50A H 0.3861 0.9412 0.5694 0.067 Uiso 1 1 calc R . . . .
H50B H 0.2397 1.0078 0.5645 0.067 Uiso 1 1 calc R . . . .
C51 C 0.2515(9) 0.9239(7) 0.6656(5) 0.061(2) Uani 1 1 d . U . . .
H51A H 0.2691 0.9662 0.6968 0.073 Uiso 1 1 calc R . . . .
H51B H 0.1559 0.9331 0.6758 0.073 Uiso 1 1 calc R . . . .
C52 C 0.3249(8) 0.8277(7) 0.6912(5) 0.055(2) Uani 1 1 d . U . . .
H52A H 0.2896 0.8149 0.7458 0.066 Uiso 1 1 calc R . . . .
H52B H 0.4191 0.8207 0.6886 0.066 Uiso 1 1 calc R . . . .
C53 C 0.3108(8) 0.7607(7) 0.6395(4) 0.045(2) Uani 1 1 d . U . . .
H53A H 0.3669 0.6994 0.6540 0.054 Uiso 1 1 calc R . . . .
H53B H 0.2185 0.7610 0.6490 0.054 Uiso 1 1 calc R . . . .
C54 C 0.3487(8) 0.7816(6) 0.5537(4) 0.0371(18) Uani 1 1 d . U . . .
H54 H 0.4434 0.7777 0.5450 0.045 Uiso 1 1 calc R . . . .
C55 C 0.2197(8) 0.7035(6) 0.4941(5) 0.042(2) Uani 1 1 d . U . . .
C56 C 0.2592(7) 0.6240(6) 0.4448(4) 0.0356(18) Uani 1 1 d . U . . .
C57 C 0.1793(8) 0.5919(6) 0.4117(4) 0.0384(19) Uani 1 1 d . U . . .
H57 H 0.0865 0.6190 0.4171 0.046 Uiso 1 1 calc R . . . .
C58 C 0.2477(8) 0.5155(6) 0.3692(4) 0.0380(18) Uani 1 1 d . U . . .
C59 C 0.1989(8) 0.4643(6) 0.3216(4) 0.0379(18) Uani 1 1 d . U . . .
C60 C 0.4234(8) 0.3955(6) 0.3159(4) 0.0351(18) Uani 1 1 d . U . . .
C61 C 0.3852(7) 0.4754(6) 0.3615(4) 0.0389(19) Uani 1 1 d . U . . .
C62 C 0.4621(7) 0.5103(6) 0.3964(5) 0.0398(19) Uani 1 1 d . U . . .
H62 H 0.5546 0.4829 0.3933 0.048 Uiso 1 1 calc R . . . .
C63 C 0.3931(8) 0.5886(6) 0.4363(4) 0.0388(19) Uani 1 1 d . U . . .
C64 C 0.4451(8) 0.6472(6) 0.4736(4) 0.0379(19) Uani 1 1 d . U . . .
C65 C 0.2991(8) 0.3345(5) 0.2351(4) 0.0376(18) Uani 1 1 d . U . . .
H65 H 0.2097 0.3594 0.2192 0.045 Uiso 1 1 calc R . . . .
C66 C 0.3120(9) 0.2407(6) 0.2733(5) 0.049(2) Uani 1 1 d . U . . .
H66A H 0.3998 0.2137 0.2896 0.059 Uiso 1 1 calc R . . . .
H66B H 0.2448 0.2453 0.3202 0.059 Uiso 1 1 calc R . . . .
C67 C 0.2940(9) 0.1813(6) 0.2173(5) 0.048(2) Uani 1 1 d . U . . .
H67A H 0.3062 0.1200 0.2423 0.058 Uiso 1 1 calc R . . . .
H67B H 0.2030 0.2056 0.2053 0.058 Uiso 1 1 calc R . . . .
C68 C 0.3878(9) 0.1747(6) 0.1434(5) 0.051(2) Uani 1 1 d . U . . .
H68A H 0.3683 0.1380 0.1076 0.061 Uiso 1 1 calc R . . . .
H68B H 0.4785 0.1438 0.1544 0.061 Uiso 1 1 calc R . . . .
C69 C 0.3786(9) 0.2687(6) 0.1038(5) 0.046(2) Uani 1 1 d . U . . .
H69A H 0.2910 0.2972 0.0875 0.055 Uiso 1 1 calc R . . . .
H69B H 0.4460 0.2626 0.0569 0.055 Uiso 1 1 calc R . . . .
C70 C 0.4002(8) 0.3288(5) 0.1606(5) 0.0393(19) Uani 1 1 d . U . . .
H70 H 0.4896 0.2984 0.1755 0.047 Uiso 1 1 calc R . . . .
C71 C 0.5008(8) 0.4508(6) 0.1182(5) 0.0397(19) Uani 1 1 d . U . . .
C72 C 0.4613(8) 0.5414(6) 0.0782(5) 0.0400(19) Uani 1 1 d . U . . .
C73 C 0.5307(8) 0.6011(6) 0.0582(5) 0.0402(19) Uani 1 1 d . U . . .
H73 H 0.6175 0.5884 0.0691 0.048 Uiso 1 1 calc R . . . .
C74 C 0.4630(8) 0.6833(6) 0.0199(5) 0.0383(18) Uani 1 1 d . U . . .
C75 C 0.5059(8) 0.7615(6) -0.0087(5) 0.0387(19) Uani 1 1 d . U . . .
C76 C 0.2934(8) 0.7921(6) -0.0340(5) 0.044(2) Uani 1 1 d . U . . .
C77 C 0.3364(8) 0.7009(6) 0.0041(5) 0.0400(19) Uani 1 1 d . U . . .
C78 C 0.2686(8) 0.6390(6) 0.0242(5) 0.044(2) Uani 1 1 d . U . . .
H78 H 0.1821 0.6512 0.0132 0.052 Uiso 1 1 calc R . . . .
C79 C 0.3348(7) 0.5584(6) 0.0613(5) 0.0406(19) Uani 1 1 d . U . . .
C80 C 0.2923(8) 0.4794(6) 0.0920(4) 0.0386(19) Uani 1 1 d . U . . .
C81 C 0.3947(9) 0.9165(6) -0.0730(5) 0.046(2) Uani 1 1 d . U . . .
H81 H 0.2996 0.9528 -0.0703 0.055 Uiso 1 1 calc R . . . .
C82 C 0.4545(9) 0.9140(6) -0.1569(5) 0.053(2) Uani 1 1 d . U . . .
H82A H 0.4162 0.8800 -0.1849 0.063 Uiso 1 1 calc R . . . .
H82B H 0.5505 0.8829 -0.1617 0.063 Uiso 1 1 calc R . . . .
C83 C 0.4277(10) 1.0109(7) -0.1931(5) 0.058(2) Uani 1 1 d . U . . .
H83A H 0.4721 1.0092 -0.2477 0.069 Uiso 1 1 calc R . . . .
H83B H 0.3320 1.0395 -0.1933 0.069 Uiso 1 1 calc R . . . .
C84 C 0.4774(9) 1.0673(7) -0.1477(5) 0.050(2) Uani 1 1 d . U . . .
H84A H 0.5747 1.0447 -0.1553 0.060 Uiso 1 1 calc R . . . .
H84B H 0.4497 1.1308 -0.1685 0.060 Uiso 1 1 calc R . . . .
C85 C 0.4250(8) 1.0637(6) -0.0608(5) 0.044(2) Uani 1 1 d . U . . .
H85A H 0.4647 1.0971 -0.0331 0.052 Uiso 1 1 calc R . . . .
H85B H 0.3285 1.0930 -0.0523 0.052 Uiso 1 1 calc R . . . .
C86 C 0.4584(8) 0.9660(5) -0.0286(5) 0.0390(18) Uani 1 1 d . U . . .
H86 H 0.5559 0.9376 -0.0407 0.047 Uiso 1 1 calc R . . . .
C87 C 0.5160(8) 0.9446(5) 0.1063(5) 0.0378(18) Uani 1 1 d . U . . .
C88 C 0.4462(7) 0.9391(5) 0.1869(5) 0.0382(18) Uani 1 1 d . U . . .
C89 C 0.4953(8) 0.9222(6) 0.2562(5) 0.0393(19) Uani 1 1 d . U . . .
H89 H 0.5850 0.9129 0.2591 0.047 Uiso 1 1 calc R . . . .
C90 C 0.4050(8) 0.9198(5) 0.3203(5) 0.0381(19) Uani 1 1 d . U . . .
C91 C 0.4202(8) 0.8973(6) 0.4045(5) 0.0409(19) Uani 1 1 d . U . . .
C92 C 0.2029(8) 0.9215(6) 0.3959(5) 0.048(2) Uani 1 1 d . U . . .
C93 C 0.2730(8) 0.9338(6) 0.3167(5) 0.047(2) Uani 1 1 d . U . . .
C94 C 0.2257(8) 0.9505(7) 0.2473(5) 0.052(2) Uani 1 1 d . U . . .
H94 H 0.1360 0.9601 0.2444 0.063 Uiso 1 1 calc R . . . .
C95 C 0.3161(7) 0.9527(6) 0.1818(5) 0.0393(19) Uani 1 1 d . U . . .
C96 C 0.3002(8) 0.9634(6) 0.0979(5) 0.042(2) Uani 1 1 d . U . . .
O1S O 0.6997(9) 0.3564(7) 0.7801(6) 0.116(3) Uani 1 1 d . U . . .
N1S N 0.5113(9) 0.4764(7) 0.8012(5) 0.079(2) Uani 1 1 d D U . . .
C1S C 0.3733(11) 0.4942(9) 0.8302(8) 0.084(3) Uani 1 1 d . U . . .
H1SA H 0.3215 0.5046 0.7870 0.101 Uiso 1 1 calc R . . . .
H1SB H 0.3386 0.5473 0.8625 0.101 Uiso 1 1 calc R . . . .
C2S C 0.3703(12) 0.4097(9) 0.8778(8) 0.089(3) Uani 1 1 d . U . . .
H2SA H 0.3775 0.4150 0.9325 0.107 Uiso 1 1 calc R . . . .
H2SB H 0.2875 0.3972 0.8765 0.107 Uiso 1 1 calc R . . . .
C3S C 0.4853(11) 0.3371(8) 0.8417(7) 0.079(3) Uani 1 1 d . U . . .
H3SA H 0.4602 0.3069 0.8032 0.095 Uiso 1 1 calc R . . . .
H3SB H 0.5251 0.2914 0.8815 0.095 Uiso 1 1 calc R . . . .
C4S C 0.5800(13) 0.3881(9) 0.8022(8) 0.085(3) Uani 1 1 d . U . . .
C5S C 0.5577(14) 0.5466(10) 0.7589(8) 0.104(4) Uani 1 1 d D U . . .
H5SA H 0.5074 0.5724 0.7160 0.156 Uiso 1 1 calc GR . . . .
H5SB H 0.6511 0.5212 0.7379 0.156 Uiso 1 1 calc GR . . . .
H5SC H 0.5463 0.5940 0.7939 0.156 Uiso 1 1 calc GR . . . .
O2S O 0.5751(9) 0.7319(7) 0.1909(7) 0.117(3) Uani 1 1 d . U . . .
N2S N 0.7463(11) 0.6072(8) 0.1892(6) 0.097(3) Uani 1 1 d D U . . .
C6S C 0.8912(11) 0.5701(10) 0.1656(7) 0.089(3) Uani 1 1 d . U . . .
H6SA H 0.9163 0.5154 0.1358 0.107 Uiso 1 1 calc R . . . .
H6SB H 0.9390 0.5567 0.2108 0.107 Uiso 1 1 calc R . . . .
C7S C 0.9124(16) 0.6500(12) 0.1151(11) 0.127(5) Uani 1 1 d . U . . .
H7SA H 0.9900 0.6621 0.1273 0.153 Uiso 1 1 calc R . . . .
H7SB H 0.9300 0.6358 0.0597 0.153 Uiso 1 1 calc R . . . .
C8S C 0.7978(14) 0.7296(11) 0.1277(9) 0.109(4) Uani 1 1 d . U . . .
H8SA H 0.7720 0.7598 0.0777 0.131 Uiso 1 1 calc R . . . .
H8SB H 0.8150 0.7731 0.1577 0.131 Uiso 1 1 calc R . . . .
C9S C 0.6930(14) 0.6938(11) 0.1730(8) 0.095(3) Uani 1 1 d . U . . .
C10S C 0.683(2) 0.5548(14) 0.2447(8) 0.143(6) Uani 1 1 d D U . . .
H10A H 0.5876 0.5845 0.2513 0.214 Uiso 1 1 calc GR . . . .
H10B H 0.7140 0.5498 0.2947 0.214 Uiso 1 1 calc GR . . . .
H10C H 0.7040 0.4944 0.2260 0.214 Uiso 1 1 calc GR . . . .
O3S O 0.8452(14) 0.8454(10) 0.2834(7) 0.087(5) Uani 0.589(14) 1 d . U P A 1
N3S N 0.8239(19) 0.7699(14) 0.4036(15) 0.073(5) Uani 0.589(14) 1 d D U P A 1
C11S C 0.8225(19) 0.8453(15) 0.3540(11) 0.073(5) Uani 0.589(14) 1 d . U P A 1
C12S C 0.790(2) 0.9222(15) 0.4020(10) 0.067(5) Uani 0.589(14) 1 d . U P A 1
H12A H 0.7001 0.9633 0.3969 0.081 Uiso 0.589(14) 1 calc R . P A 1
H12B H 0.8526 0.9561 0.3851 0.081 Uiso 0.589(14) 1 calc R . P A 1
C13S C 0.7968(18) 0.8849(15) 0.4904(11) 0.074(5) Uani 0.589(14) 1 d . U P A 1
H13A H 0.8793 0.8842 0.5069 0.089 Uiso 0.589(14) 1 calc R . P A 1
H13B H 0.7208 0.9210 0.5260 0.089 Uiso 0.589(14) 1 calc R . P A 1
C14S C 0.793(3) 0.790(2) 0.4868(15) 0.090(7) Uani 0.589(14) 1 d . U P A 1
H14A H 0.8579 0.7461 0.5166 0.108 Uiso 0.589(14) 1 calc R . P A 1
H14B H 0.7041 0.7864 0.5090 0.108 Uiso 0.589(14) 1 calc R . P A 1
C15S C 0.821(3) 0.6878(19) 0.3753(19) 0.095(9) Uani 0.589(14) 1 d D U P A 1
H15A H 0.7294 0.6893 0.3793 0.143 Uiso 0.589(14) 1 calc GR . P A 1
H15B H 0.8686 0.6357 0.4065 0.143 Uiso 0.589(14) 1 calc GR . P A 1
H15C H 0.8625 0.6828 0.3208 0.143 Uiso 0.589(14) 1 calc GR . P A 1
O4S O 0.9666(17) 0.7472(14) 0.2503(10) 0.079(6) Uani 0.411(14) 1 d . U P A 2
N4S N 0.852(3) 0.739(2) 0.3700(15) 0.064(6) Uani 0.411(14) 1 d D U P A 2
C16S C 0.933(2) 0.774(2) 0.3157(15) 0.064(7) Uani 0.411(14) 1 d . U P A 2
C17S C 0.952(2) 0.850(2) 0.3448(15) 0.070(7) Uani 0.411(14) 1 d . U P A 2
H17A H 0.9313 0.9037 0.3078 0.084 Uiso 0.411(14) 1 calc R . P A 2
H17B H 1.0434 0.8361 0.3548 0.084 Uiso 0.411(14) 1 calc R . P A 2
C18S C 0.846(3) 0.868(2) 0.4271(18) 0.067(7) Uani 0.411(14) 1 d . U P A 2
H18C H 0.8847 0.8840 0.4683 0.081 Uiso 0.411(14) 1 calc R . P A 2
H18D H 0.7639 0.9171 0.4192 0.081 Uiso 0.411(14) 1 calc R . P A 2
C19S C 0.820(3) 0.778(2) 0.449(2) 0.057(6) Uani 0.411(14) 1 d . U P A 2
H19C H 0.8784 0.7391 0.4848 0.068 Uiso 0.411(14) 1 calc R . P A 2
H19D H 0.7272 0.7866 0.4716 0.068 Uiso 0.411(14) 1 calc R . P A 2
C20S C 0.827(4) 0.657(3) 0.358(2) 0.080(11) Uani 0.411(14) 1 d D U P A 2
H20C H 0.8812 0.6067 0.3874 0.120 Uiso 0.411(14) 1 calc GR . P A 2
H20D H 0.8486 0.6459 0.3024 0.120 Uiso 0.411(14) 1 calc GR . P A 2
H20E H 0.7338 0.6644 0.3756 0.120 Uiso 0.411(14) 1 calc GR . P A 2

loop_
_atom_site_aniso_label
_atom_site_aniso_U_11
_atom_site_aniso_U_22
_atom_site_aniso_U_33
_atom_site_aniso_U_23
_atom_site_aniso_U_13
_atom_site_aniso_U_12
O1 0.046(4) 0.055(4) 0.069(4) -0.001(3) -0.012(3) -0.019(3)
O2 0.038(3) 0.050(4) 0.056(4) -0.003(3) -0.012(3) -0.021(3)
O3 0.072(4) 0.053(4) 0.089(5) 0.002(3) -0.040(4) -0.035(3)
O4 0.051(4) 0.061(4) 0.062(4) 0.000(3) -0.022(3) -0.031(3)
O5 0.047(3) 0.087(5) 0.038(3) -0.016(3) -0.001(2) -0.040(3)
O6 0.066(4) 0.165(8) 0.036(4) -0.004(4) -0.006(3) -0.068(5)
O7 0.035(3) 0.088(5) 0.053(4) 0.012(3) 0.005(3) -0.008(3)
O8 0.045(4) 0.199(9) 0.065(4) 0.053(5) -0.024(3) -0.065(5)
O9 0.046(3) 0.069(4) 0.063(4) -0.013(3) -0.019(3) -0.023(3)
O10 0.046(4) 0.059(4) 0.078(4) -0.025(3) -0.019(3) -0.004(3)
O11 0.039(3) 0.061(4) 0.053(4) -0.022(3) -0.006(3) -0.022(3)
O12 0.047(3) 0.060(4) 0.042(3) -0.019(3) -0.002(3) -0.025(3)
N1 0.043(4) 0.045(4) 0.043(4) -0.015(3) -0.002(3) -0.020(3)
N2 0.043(4) 0.040(4) 0.047(4) -0.007(3) -0.015(3) -0.020(3)
N3 0.039(3) 0.038(4) 0.047(4) -0.004(3) -0.009(3) -0.022(3)
N4 0.049(4) 0.046(4) 0.036(3) -0.012(3) -0.001(3) -0.021(3)
N5 0.049(4) 0.057(4) 0.035(4) -0.006(3) -0.008(3) -0.030(3)
N6 0.038(3) 0.046(4) 0.047(4) -0.016(3) -0.009(3) -0.012(3)
C1 0.050(5) 0.042(4) 0.047(4) -0.016(3) -0.002(4) -0.018(4)
C2 0.050(5) 0.046(5) 0.054(5) -0.016(4) 0.005(4) -0.020(4)
C3 0.037(5) 0.037(5) 0.064(5) -0.019(4) 0.005(4) -0.013(4)
C4 0.063(6) 0.051(5) 0.058(5) -0.021(4) -0.001(4) -0.025(4)
C5 0.056(6) 0.048(5) 0.053(5) -0.024(4) 0.004(4) -0.025(4)
C6 0.047(5) 0.040(4) 0.044(4) -0.017(3) -0.001(3) -0.018(4)
C7 0.041(4) 0.050(5) 0.049(5) -0.011(4) -0.005(4) -0.020(4)
C8 0.042(4) 0.043(5) 0.044(5) -0.013(3) -0.004(3) -0.022(3)
C9 0.038(4) 0.049(5) 0.048(5) -0.009(4) -0.005(4) -0.021(4)
C10 0.044(4) 0.043(4) 0.042(5) -0.011(3) -0.006(3) -0.025(3)
C11 0.042(4) 0.045(5) 0.039(5) -0.010(4) -0.003(3) -0.020(4)
C12 0.057(5) 0.056(5) 0.053(5) -0.007(4) -0.019(4) -0.029(4)
C13 0.051(5) 0.049(5) 0.040(5) -0.013(4) -0.011(3) -0.021(4)
C14 0.053(5) 0.049(5) 0.063(6) -0.010(4) -0.026(4) -0.023(4)
C15 0.050(4) 0.045(5) 0.052(5) -0.014(4) -0.013(4) -0.026(4)
C16 0.045(4) 0.040(5) 0.047(5) -0.012(4) -0.006(4) -0.016(4)
C17 0.045(5) 0.050(5) 0.040(4) 0.001(3) -0.017(3) -0.025(4)
C18 0.068(6) 0.074(6) 0.042(5) -0.004(4) -0.014(4) -0.030(5)
C19 0.068(6) 0.084(6) 0.026(4) 0.007(4) -0.012(4) -0.040(5)
C20 0.046(5) 0.082(6) 0.054(5) 0.010(4) -0.013(4) -0.034(5)
C21 0.046(5) 0.037(5) 0.047(4) 0.007(4) -0.015(4) -0.017(4)
C22 0.042(4) 0.044(4) 0.043(4) 0.004(3) -0.014(3) -0.023(4)
C23 0.037(4) 0.044(5) 0.032(4) -0.012(3) -0.001(3) -0.021(3)
C24 0.034(4) 0.045(5) 0.041(4) -0.013(3) 0.001(3) -0.016(4)
C25 0.038(4) 0.049(5) 0.040(4) -0.006(4) 0.002(3) -0.023(4)
C26 0.046(4) 0.045(5) 0.034(4) -0.012(3) -0.002(3) -0.024(4)
C27 0.048(5) 0.072(6) 0.035(4) -0.008(4) -0.006(3) -0.032(4)
C28 0.040(4) 0.056(6) 0.044(4) -0.005(4) 0.001(3) -0.014(4)
C29 0.041(4) 0.061(6) 0.043(4) 0.002(4) -0.003(3) -0.017(4)
C30 0.029(4) 0.094(8) 0.053(5) 0.013(4) -0.005(3) -0.019(4)
C31 0.029(4) 0.054(6) 0.046(4) 0.010(4) -0.003(3) -0.015(4)
C32 0.035(4) 0.077(7) 0.059(5) 0.022(4) -0.010(3) -0.024(4)
C33 0.062(5) 0.062(5) 0.032(4) -0.012(4) -0.002(3) -0.035(4)
C34 0.086(7) 0.083(7) 0.056(5) -0.032(5) 0.008(5) -0.052(6)
C35 0.119(9) 0.119(9) 0.040(5) -0.037(5) 0.011(5) -0.084(7)
C36 0.114(9) 0.125(9) 0.038(5) -0.031(5) 0.009(5) -0.088(7)
C37 0.086(7) 0.096(7) 0.035(5) -0.008(4) -0.007(4) -0.061(6)
C38 0.054(5) 0.058(5) 0.039(4) -0.014(4) 0.001(4) -0.031(4)
C39 0.054(4) 0.057(5) 0.037(5) 0.001(4) -0.015(4) -0.026(4)
C40 0.050(4) 0.041(5) 0.038(4) 0.007(3) -0.021(3) -0.021(3)
C41 0.041(4) 0.051(5) 0.050(5) -0.011(4) -0.017(4) -0.014(4)
C42 0.043(4) 0.051(5) 0.040(5) -0.010(4) -0.004(3) -0.020(4)
C43 0.044(4) 0.055(5) 0.048(5) -0.016(4) -0.012(4) -0.013(4)
C44 0.041(4) 0.061(5) 0.033(4) -0.017(4) 0.004(3) -0.018(4)
C45 0.039(4) 0.042(5) 0.033(4) -0.010(3) -0.005(3) -0.022(3)
C46 0.039(4) 0.044(5) 0.033(4) -0.008(4) -0.006(3) -0.016(3)
C47 0.045(4) 0.042(5) 0.026(4) 0.001(3) -0.010(3) -0.020(3)
C48 0.047(4) 0.048(5) 0.028(4) -0.005(4) -0.003(3) -0.025(4)
O13 0.033(3) 0.062(4) 0.046(3) -0.024(3) -0.005(2) -0.013(3)
O14 0.043(3) 0.054(4) 0.049(3) -0.013(3) -0.010(3) -0.021(3)
O15 0.051(3) 0.048(4) 0.053(4) -0.012(3) -0.016(3) -0.006(3)
O16 0.039(3) 0.053(4) 0.049(4) -0.017(3) -0.013(2) -0.010(3)
O17 0.042(3) 0.050(4) 0.053(4) -0.006(3) -0.016(3) -0.019(3)
O18 0.030(3) 0.050(4) 0.069(4) -0.009(3) -0.003(3) -0.022(3)
O19 0.052(4) 0.055(4) 0.090(5) 0.000(3) -0.034(3) -0.024(3)
O20 0.045(3) 0.060(4) 0.053(4) -0.013(3) -0.012(3) -0.027(3)
O21 0.031(3) 0.055(4) 0.048(3) -0.007(3) -0.004(2) -0.023(3)
O22 0.049(3) 0.078(4) 0.043(3) -0.011(3) -0.009(3) -0.029(3)
O23 0.029(3) 0.111(6) 0.065(4) 0.019(4) 0.001(3) -0.018(3)
O24 0.034(3) 0.078(5) 0.061(4) 0.002(3) -0.010(3) -0.024(3)
N7 0.032(3) 0.047(4) 0.028(3) -0.012(3) -0.007(2) -0.010(3)
N8 0.038(3) 0.041(4) 0.033(3) -0.010(3) -0.008(3) -0.016(3)
N9 0.039(3) 0.040(4) 0.039(4) -0.004(3) -0.006(3) -0.017(3)
N010 0.035(3) 0.042(4) 0.045(3) -0.011(3) -0.006(3) -0.023(3)
N10 0.035(3) 0.041(4) 0.055(4) -0.011(3) -0.010(3) -0.019(3)
N11 0.034(3) 0.050(4) 0.045(4) -0.008(3) -0.005(3) -0.014(3)
C49 0.040(4) 0.049(5) 0.037(4) -0.014(3) 0.000(3) -0.014(4)
C50 0.045(5) 0.061(6) 0.064(5) -0.031(4) -0.002(4) -0.015(4)
C51 0.052(6) 0.084(6) 0.054(5) -0.033(5) -0.002(4) -0.025(5)
C52 0.040(5) 0.086(6) 0.046(5) -0.029(4) -0.006(4) -0.022(4)
C53 0.043(5) 0.069(6) 0.026(4) -0.017(4) -0.003(3) -0.018(4)
C54 0.039(4) 0.046(4) 0.026(4) -0.016(3) -0.005(3) -0.010(3)
C55 0.037(4) 0.057(5) 0.036(5) -0.019(4) -0.004(3) -0.015(4)
C56 0.041(4) 0.045(5) 0.023(4) -0.002(3) -0.006(3) -0.016(3)
C57 0.042(4) 0.045(5) 0.031(4) -0.005(4) -0.010(3) -0.014(4)
C58 0.039(4) 0.051(5) 0.029(4) -0.005(3) -0.002(3) -0.022(3)
C59 0.044(4) 0.049(5) 0.025(4) 0.000(3) -0.002(3) -0.024(4)
C60 0.037(4) 0.043(5) 0.028(4) -0.001(3) -0.006(3) -0.016(3)
C61 0.035(4) 0.050(5) 0.034(4) -0.006(4) -0.005(3) -0.016(3)
C62 0.029(4) 0.052(5) 0.038(4) -0.010(4) -0.005(3) -0.011(3)
C63 0.041(4) 0.046(5) 0.035(4) -0.009(4) -0.012(3) -0.016(3)
C64 0.042(4) 0.045(5) 0.028(4) -0.005(3) -0.007(3) -0.012(3)
C65 0.041(4) 0.041(4) 0.036(4) -0.009(3) -0.009(3) -0.016(3)
C66 0.058(6) 0.049(5) 0.042(5) -0.003(4) -0.004(4) -0.021(4)
C67 0.054(5) 0.036(5) 0.057(5) -0.010(4) -0.002(4) -0.018(4)
C68 0.055(5) 0.046(5) 0.059(5) -0.016(4) -0.004(4) -0.025(4)
C69 0.054(5) 0.050(5) 0.045(5) -0.015(4) 0.000(4) -0.031(4)
C70 0.040(4) 0.035(4) 0.044(4) -0.009(3) -0.006(3) -0.013(3)
C71 0.040(4) 0.049(5) 0.039(5) -0.018(4) -0.007(3) -0.019(3)
C72 0.037(4) 0.045(4) 0.044(5) -0.018(3) -0.005(3) -0.017(3)
C73 0.034(4) 0.045(5) 0.047(5) -0.014(4) -0.009(3) -0.015(3)
C74 0.040(4) 0.044(4) 0.038(4) -0.017(3) -0.004(3) -0.020(3)
C75 0.035(4) 0.043(4) 0.044(5) -0.014(4) -0.006(3) -0.016(3)
C76 0.039(4) 0.042(5) 0.059(5) -0.015(4) -0.008(4) -0.021(3)
C77 0.042(4) 0.047(5) 0.041(5) -0.013(3) -0.005(3) -0.024(3)
C78 0.041(4) 0.047(5) 0.050(5) -0.014(4) -0.009(4) -0.019(4)
C79 0.032(4) 0.048(5) 0.049(5) -0.005(4) -0.004(3) -0.022(3)
C80 0.038(4) 0.047(5) 0.036(4) -0.014(4) -0.004(3) -0.017(3)
C81 0.056(5) 0.050(5) 0.048(4) -0.008(4) -0.014(4) -0.033(4)
C82 0.055(5) 0.059(5) 0.056(5) -0.015(4) -0.018(4) -0.025(4)
C83 0.075(6) 0.063(6) 0.051(5) -0.011(4) -0.018(4) -0.035(5)
C84 0.057(5) 0.065(6) 0.040(4) -0.010(4) -0.002(4) -0.035(5)
C85 0.044(5) 0.045(5) 0.050(5) -0.009(4) -0.005(4) -0.025(4)
C86 0.034(4) 0.046(5) 0.047(4) -0.017(3) -0.002(3) -0.024(4)
C87 0.035(4) 0.035(5) 0.052(4) -0.008(4) -0.007(3) -0.021(3)
C88 0.031(4) 0.034(5) 0.051(4) -0.008(3) -0.003(3) -0.012(3)
C89 0.033(4) 0.043(5) 0.049(4) -0.011(4) -0.004(3) -0.020(4)
C90 0.035(4) 0.036(5) 0.046(4) -0.006(3) -0.006(3) -0.014(3)
C91 0.043(4) 0.043(5) 0.041(4) -0.008(4) -0.007(3) -0.018(4)
C92 0.027(4) 0.061(6) 0.053(5) 0.001(4) -0.006(3) -0.012(4)
C93 0.035(4) 0.058(6) 0.051(4) -0.002(4) -0.005(3) -0.018(4)
C94 0.029(4) 0.068(6) 0.055(5) 0.010(4) -0.004(3) -0.014(4)
C95 0.028(4) 0.040(5) 0.050(4) 0.002(4) -0.006(3) -0.014(3)
C96 0.031(4) 0.045(5) 0.055(4) -0.006(4) -0.007(3) -0.018(4)
O1S 0.077(5) 0.106(7) 0.146(8) -0.009(6) 0.004(5) -0.015(5)
N1S 0.081(5) 0.081(6) 0.083(6) 0.004(5) -0.026(4) -0.033(4)
C1S 0.064(6) 0.093(8) 0.098(8) -0.007(6) -0.018(5) -0.027(5)
C2S 0.079(7) 0.110(8) 0.087(8) -0.018(6) -0.007(6) -0.041(6)
C3S 0.084(7) 0.079(7) 0.081(8) -0.014(5) -0.013(5) -0.034(5)
C4S 0.076(6) 0.083(7) 0.093(8) -0.004(6) -0.005(5) -0.024(5)
C5S 0.115(10) 0.112(9) 0.114(10) 0.024(8) -0.036(8) -0.075(8)
O2S 0.085(6) 0.099(7) 0.161(9) -0.021(6) -0.004(5) -0.023(5)
N2S 0.093(6) 0.107(7) 0.100(7) -0.026(6) -0.038(5) -0.027(5)
C6S 0.070(6) 0.113(9) 0.080(8) -0.018(6) -0.018(5) -0.016(6)
C7S 0.095(8) 0.147(11) 0.134(11) -0.011(9) -0.014(8) -0.032(7)
C8S 0.094(8) 0.127(10) 0.115(10) -0.011(7) -0.040(7) -0.036(7)
C9S 0.077(6) 0.117(8) 0.091(8) -0.039(7) -0.021(6) -0.016(6)
C10S 0.200(15) 0.219(16) 0.077(9) -0.024(9) -0.015(9) -0.155(14)
O3S 0.104(10) 0.106(11) 0.047(6) 0.009(6) -0.012(6) -0.034(9)
N3S 0.067(12) 0.104(10) 0.058(10) 0.018(7) -0.013(9) -0.045(9)
C11S 0.074(12) 0.103(10) 0.052(7) 0.011(6) -0.010(7) -0.046(9)
C12S 0.068(12) 0.096(11) 0.053(9) 0.012(7) -0.015(7) -0.048(9)
C13S 0.057(11) 0.113(12) 0.053(9) 0.010(8) -0.010(7) -0.032(9)
C14S 0.095(18) 0.123(13) 0.058(10) 0.017(8) -0.008(9) -0.051(12)
C15S 0.09(2) 0.109(14) 0.096(17) 0.014(11) -0.030(14) -0.049(13)
O4S 0.077(12) 0.124(15) 0.059(9) 0.000(8) -0.013(7) -0.064(11)
N4S 0.059(13) 0.096(14) 0.048(11) 0.013(9) -0.018(8) -0.038(11)
C16S 0.059(13) 0.092(14) 0.049(9) 0.014(9) -0.017(8) -0.037(11)
C17S 0.040(12) 0.096(14) 0.082(12) 0.001(10) -0.021(9) -0.027(10)
C18S 0.047(13) 0.096(14) 0.065(13) 0.006(10) -0.036(10) -0.021(11)
C19S 0.023(11) 0.094(14) 0.054(12) 0.006(10) -0.029(10) -0.010(10)
C20S 0.09(2) 0.117(18) 0.053(17) -0.006(14) 0.018(15) -0.066(18)

loop_
_atom_type_symbol
_atom_type_description
_atom_type_scat_dispersion_real
_atom_type_scat_dispersion_imag
_atom_type_scat_source
C C 0.0181 0.0091 'International Tables Vol C Tables 4.2.6.8 and 6.1.1.4'
H H 0.0000 0.0000 'International Tables Vol C Tables 4.2.6.8 and 6.1.1.4'
N N 0.0311 0.0180 'International Tables Vol C Tables 4.2.6.8 and 6.1.1.4'
O O 0.0492 0.0322 'International Tables Vol C Tables 4.2.6.8 and 6.1.1.4'

loop_
_geom_angle_atom_site_label_1
_geom_angle_atom_site_label_2
_geom_angle_atom_site_label_3
_geom_angle
C7 N1 C6 128.5(7)
C7 N1 C16 111.2(7)
C16 N1 C6 120.2(7)
C11 N2 C17 120.7(6)
C12 N2 C11 113.2(7)
C12 N2 C17 126.1(7)
C23 N3 C22 124.4(6)
C32 N3 C22 123.2(6)
C32 N3 C23 112.4(7)
C27 N4 C33 120.8(7)
C28 N4 C27 111.0(7)
C28 N4 C33 127.8(7)
C39 N5 C38 125.4(7)
C39 N5 C48 112.6(7)
C48 N5 C38 122.0(7)
C43 N6 C1 121.9(7)
C43 N6 C44 111.2(7)
C44 N6 C1 126.7(7)
N6 C1 H1 107.6
N6 C1 C2 110.5(7)
N6 C1 C6 113.6(7)
C2 C1 H1 107.6
C6 C1 H1 107.6
C6 C1 C2 109.7(7)
C1 C2 H2A 109.6
C1 C2 H2B 109.6
H2A C2 H2B 108.1
C3 C2 C1 110.2(7)
C3 C2 H2A 109.6
C3 C2 H2B 109.6
C2 C3 H3A 109.2
C2 C3 H3B 109.2
C2 C3 C4 112.3(7)
H3A C3 H3B 107.9
C4 C3 H3A 109.2
C4 C3 H3B 109.2
C3 C4 H4A 109.0
C3 C4 H4B 109.0
H4A C4 H4B 107.8
C5 C4 C3 112.9(8)
C5 C4 H4A 109.0
C5 C4 H4B 109.0
C4 C5 H5A 109.3
C4 C5 H5B 109.3
C4 C5 C6 111.5(7)
H5A C5 H5B 108.0
C6 C5 H5A 109.3
C6 C5 H5B 109.3
N1 C6 C1 112.7(7)
N1 C6 C5 112.5(7)
N1 C6 H6 107.0
C1 C6 C5 110.3(7)
C1 C6 H6 107.0
C5 C6 H6 107.0
O1 C7 N1 126.1(8)
O1 C7 C8 127.9(8)
N1 C7 C8 106.0(7)
C9 C8 C7 128.8(8)
C9 C8 C15 122.5(8)
C15 C8 C7 108.7(7)
C8 C9 H9 122.8
C10 C9 C8 114.4(7)
C10 C9 H9 122.8
C9 C10 C11 127.5(7)
C9 C10 C13 124.0(7)
C13 C10 C11 108.5(7)
O2 C11 N2 127.3(8)
O2 C11 C10 127.9(8)
N2 C11 C10 104.8(7)
O3 C12 N2 126.6(9)
O3 C12 C13 127.5(8)
N2 C12 C13 105.9(7)
C10 C13 C12 107.6(7)
C14 C13 C10 122.7(8)
C14 C13 C12 129.7(8)
C13 C14 H14 123.1
C13 C14 C15 113.7(7)
C15 C14 H14 123.1
C8 C15 C16 108.0(7)
C14 C15 C8 122.6(7)
C14 C15 C16 129.4(8)
O4 C16 N1 124.2(8)
O4 C16 C15 129.9(8)
N1 C16 C15 105.9(7)
N2 C17 H17 106.8
N2 C17 C18 114.0(7)
N2 C17 C22 110.9(6)
C18 C17 H17 106.8
C18 C17 C22 111.2(7)
C22 C17 H17 106.8
C17 C18 H18A 109.6
C17 C18 H18B 109.6
C17 C18 C19 110.2(7)
H18A C18 H18B 108.1
C19 C18 H18A 109.6
C19 C18 H18B 109.6
C18 C19 H19A 109.6
C18 C19 H19B 109.6
H19A C19 H19B 108.1
C20 C19 C18 110.3(8)
C20 C19 H19A 109.6
C20 C19 H19B 109.6
C19 C20 H20A 108.9
C19 C20 H20B 108.9
C19 C20 C21 113.4(8)
H20A C20 H20B 107.7
C21 C20 H20A 108.9
C21 C20 H20B 108.9
C20 C21 H21A 109.5
C20 C21 H21B 109.5
C20 C21 C22 110.8(7)
H21A C21 H21B 108.1
C22 C21 H21A 109.5
C22 C21 H21B 109.5
N3 C22 C17 110.6(6)
N3 C22 C21 110.8(6)
N3 C22 H22 107.7
C17 C22 C21 112.2(7)
C17 C22 H22 107.7
C21 C22 H22 107.7
O5 C23 N3 125.4(7)
O5 C23 C24 127.7(7)
N3 C23 C24 106.9(6)
C25 C24 C23 129.6(7)
C25 C24 C31 124.5(8)
C31 C24 C23 105.9(7)
C24 C25 H25 122.5
C24 C25 C26 115.1(8)
C26 C25 H25 122.5
C25 C26 C27 131.5(8)
C29 C26 C25 122.7(8)
C29 C26 C27 105.8(7)
O6 C27 N4 125.8(8)
O6 C27 C26 126.0(7)
N4 C27 C26 108.1(7)
O7 C28 N4 126.8(8)
O7 C28 C29 127.4(8)
N4 C28 C29 105.7(7)
C26 C29 C28 108.9(7)
C30 C29 C26 120.6(8)
C30 C29 C28 130.5(8)
C29 C30 H30 122.1
C29 C30 C31 115.8(8)
C31 C30 H30 122.1
C24 C31 C30 121.3(8)
C24 C31 C32 109.3(7)
C30 C31 C32 129.3(8)
O8 C32 N3 125.5(9)
O8 C32 C31 129.0(8)
N3 C32 C31 105.4(7)
N4 C33 H33 107.4
N4 C33 C34 111.9(8)
N4 C33 C38 113.5(7)
C34 C33 H33 107.4
C38 C33 H33 107.4
C38 C33 C34 109.0(7)
C33 C34 H34A 109.3
C33 C34 H34B 109.3
C33 C34 C35 111.6(9)
H34A C34 H34B 108.0
C35 C34 H34A 109.3
C35 C34 H34B 109.3
C34 C35 H35A 109.6
C34 C35 H35B 109.6
H35A C35 H35B 108.1
C36 C35 C34 110.5(8)
C36 C35 H35A 109.6
C36 C35 H35B 109.6
C35 C36 H36A 109.8
C35 C36 H36B 109.8
C35 C36 C37 109.5(8)
H36A C36 H36B 108.2
C37 C36 H36A 109.8
C37 C36 H36B 109.8
C36 C37 H37A 109.9
C36 C37 H37B 109.9
H37A C37 H37B 108.3
C38 C37 C36 109.0(9)
C38 C37 H37A 109.9
C38 C37 H37B 109.9
N5 C38 C33 111.3(6)
N5 C38 C37 111.1(7)
N5 C38 H38 108.5
C33 C38 C37 108.7(7)
C33 C38 H38 108.5
C37 C38 H38 108.5
O9 C39 N5 125.7(8)
O9 C39 C40 128.3(8)
N5 C39 C40 106.1(7)
C41 C40 C39 130.1(8)
C41 C40 C47 122.7(7)
C47 C40 C39 107.2(7)
C40 C41 H41 122.8
C42 C41 C40 114.3(8)
C42 C41 H41 122.8
C41 C42 C43 128.6(8)
C41 C42 C45 123.9(8)
C45 C42 C43 107.5(7)
O10 C43 N6 124.9(8)
O10 C43 C42 128.4(8)
N6 C43 C42 106.7(7)
O11 C44 N6 125.6(8)
O11 C44 C45 129.4(8)
N6 C44 C45 104.9(7)
C42 C45 C44 109.3(7)
C42 C45 C46 123.2(7)
C46 C45 C44 127.5(7)
C45 C46 H46 123.2
C45 C46 C47 113.6(7)
C47 C46 H46 123.2
C40 C47 C48 108.4(7)
C46 C47 C40 122.1(7)
C46 C47 C48 129.5(7)
O12 C48 N5 125.8(8)
O12 C48 C47 128.6(7)
N5 C48 C47 105.5(7)
C55 N7 C54 127.5(6)
C64 N7 C54 122.2(6)
C64 N7 C55 109.9(6)
C59 N8 C60 111.7(6)
C59 N8 C65 122.2(6)
C60 N8 C65 126.0(6)
C71 N9 C70 123.6(7)
C71 N9 C80 110.9(7)
C80 N9 C70 125.4(6)
C87 N010 C86 121.1(6)
C96 N010 C86 128.3(6)
C96 N010 C87 110.6(7)
C75 N10 C76 110.4(7)
C75 N10 C81 128.6(7)
C76 N10 C81 120.9(7)
C91 N11 C49 126.3(7)
C91 N11 C92 111.8(7)
C92 N11 C49 121.8(6)
N11 C49 H49 107.6
N11 C49 C50 112.0(7)
N11 C49 C54 112.8(6)
C50 C49 H49 107.6
C54 C49 H49 107.6
C54 C49 C50 109.0(7)
C49 C50 H50A 109.6
C49 C50 H50B 109.6
H50A C50 H50B 108.1
C51 C50 C49 110.2(8)
C51 C50 H50A 109.6
C51 C50 H50B 109.6
C50 C51 H51A 109.2
C50 C51 H51B 109.2
H51A C51 H51B 107.9
C52 C51 C50 112.2(7)
C52 C51 H51A 109.2
C52 C51 H51B 109.2
C51 C52 H52A 109.5
C51 C52 H52B 109.5
C51 C52 C53 110.8(7)
H52A C52 H52B 108.1
C53 C52 H52A 109.5
C53 C52 H52B 109.5
C52 C53 H53A 108.9
C52 C53 H53B 108.9
H53A C53 H53B 107.8
C54 C53 C52 113.2(8)
C54 C53 H53A 108.9
C54 C53 H53B 108.9
N7 C54 C49 111.8(6)
N7 C54 C53 111.4(7)
N7 C54 H54 107.4
C49 C54 H54 107.4
C53 C54 C49 111.0(6)
C53 C54 H54 107.4
O13 C55 N7 124.4(7)
O13 C55 C56 128.6(7)
N7 C55 C56 107.0(6)
C57 C56 C55 128.0(7)
C63 C56 C55 107.2(7)
C63 C56 C57 124.9(8)
C56 C57 H57 123.2
C56 C57 C58 113.6(7)
C58 C57 H57 123.2
C57 C58 C59 130.1(7)
C57 C58 C61 123.0(7)
C61 C58 C59 106.8(7)
O14 C59 N8 126.3(7)
O14 C59 C58 127.2(8)
N8 C59 C58 106.5(7)
O15 C60 N8 125.1(7)
O15 C60 C61 129.2(7)
N8 C60 C61 105.7(6)
C58 C61 C60 108.7(7)
C62 C61 C58 121.3(7)
C62 C61 C60 129.9(7)
C61 C62 H62 122.5
C61 C62 C63 115.1(7)
C63 C62 H62 122.5
C56 C63 C62 122.0(7)
C56 C63 C64 109.0(7)
C62 C63 C64 129.0(7)
O16 C64 N7 124.9(7)
O16 C64 C63 128.3(7)
N7 C64 C63 106.7(7)
N8 C65 H65 107.3
N8 C65 C66 112.4(6)
N8 C65 C70 111.7(6)
C66 C65 H65 107.3
C66 C65 C70 110.5(7)
C70 C65 H65 107.3
C65 C66 H66A 109.6
C65 C66 H66B 109.6
H66A C66 H66B 108.1
C67 C66 C65 110.2(7)
C67 C66 H66A 109.6
C67 C66 H66B 109.6
C66 C67 H67A 109.1
C66 C67 H67B 109.1
H67A C67 H67B 107.8
C68 C67 C66 112.7(7)
C68 C67 H67A 109.1
C68 C67 H67B 109.1
C67 C68 H68A 109.3
C67 C68 H68B 109.3
C67 C68 C69 111.5(7)
H68A C68 H68B 108.0
C69 C68 H68A 109.3
C69 C68 H68B 109.3
C68 C69 H69A 109.7
C68 C69 H69B 109.7
C68 C69 C70 110.0(7)
H69A C69 H69B 108.2
C70 C69 H69A 109.7
C70 C69 H69B 109.7
N9 C70 C65 111.8(6)
N9 C70 C69 112.8(6)
N9 C70 H70 107.6
C65 C70 C69 109.4(6)
C65 C70 H70 107.6
C69 C70 H70 107.6
O17 C71 N9 125.1(8)
O17 C71 C72 127.4(7)
N9 C71 C72 107.5(7)
C73 C72 C71 129.3(7)
C73 C72 C79 123.2(8)
C79 C72 C71 107.5(7)
C72 C73 H73 122.6
C72 C73 C74 114.9(7)
C74 C73 H73 122.6
C73 C74 C75 129.6(7)
C77 C74 C73 122.0(8)
C77 C74 C75 108.4(7)
O18 C75 N10 124.4(8)
O18 C75 C74 128.3(8)
N10 C75 C74 107.3(7)
O19 C76 N10 125.0(8)
O19 C76 C77 129.7(7)
N10 C76 C77 105.3(7)
C74 C77 C76 108.6(7)
C78 C77 C74 122.1(8)
C78 C77 C76 129.4(7)
C77 C78 H78 122.0
C77 C78 C79 116.1(7)
C79 C78 H78 122.0
C72 C79 C80 107.6(7)
C78 C79 C72 121.7(7)
C78 C79 C80 130.6(7)
O20 C80 N9 125.9(8)
O20 C80 C79 127.6(8)
N9 C80 C79 106.5(7)
N10 C81 H81 107.4
N10 C81 C82 112.2(7)
N10 C81 C86 112.5(7)
C82 C81 H81 107.4
C82 C81 C86 109.8(7)
C86 C81 H81 107.4
C81 C82 H82A 109.7
C81 C82 H82B 109.7
C81 C82 C83 109.6(7)
H82A C82 H82B 108.2
C83 C82 H82A 109.7
C83 C82 H82B 109.7
C82 C83 H83A 109.4
C82 C83 H83B 109.4
H83A C83 H83B 108.0
C84 C83 C82 111.1(7)
C84 C83 H83A 109.4
C84 C83 H83B 109.4
C83 C84 H84A 109.2
C83 C84 H84B 109.2
H84A C84 H84B 107.9
C85 C84 C83 112.2(7)
C85 C84 H84A 109.2
C85 C84 H84B 109.2
C84 C85 H85A 109.7
C84 C85 H85B 109.7
H85A C85 H85B 108.2
C86 C85 C84 110.0(7)
C86 C85 H85A 109.7
C86 C85 H85B 109.7
N010 C86 C81 113.3(6)
N010 C86 C85 112.7(6)
N010 C86 H86 107.5
C81 C86 H86 107.5
C85 C86 C81 108.1(7)
C85 C86 H86 107.5
O21 C87 N010 124.3(7)
O21 C87 C88 129.0(7)
N010 C87 C88 106.7(6)
C89 C88 C87 129.3(7)
C89 C88 C95 123.4(7)
C95 C88 C87 107.3(7)
C88 C89 H89 122.7
C90 C89 C88 114.6(7)
C90 C89 H89 122.7
C89 C90 C91 130.9(7)
C89 C90 C93 123.1(8)
C93 C90 C91 105.8(7)
O22 C91 N11 126.0(7)
O22 C91 C90 126.4(7)
N11 C91 C90 107.6(7)
O23 C92 N11 123.9(8)
O23 C92 C93 130.8(8)
N11 C92 C93 105.2(7)
C90 C93 C92 109.6(7)
C94 C93 C90 121.6(7)
C94 C93 C92 128.7(8)
C93 C94 H94 122.0
C93 C94 C95 116.0(8)
C95 C94 H94 122.0
C88 C95 C96 108.6(7)
C94 C95 C88 121.3(8)
C94 C95 C96 129.9(7)
O24 C96 N010 126.2(8)
O24 C96 C95 127.1(7)
N010 C96 C95 106.7(6)
C1S N1S C5S 120.3(11)
C4S N1S C1S 113.1(10)
C4S N1S C5S 124.9(11)
N1S C1S H1SA 111.2
N1S C1S H1SB 111.2
N1S C1S C2S 103.0(10)
H1SA C1S H1SB 109.1
C2S C1S H1SA 111.2
C2S C1S H1SB 111.2
C1S C2S H2SA 110.7
C1S C2S H2SB 110.7
H2SA C2S H2SB 108.8
C3S C2S C1S 105.4(10)
C3S C2S H2SA 110.7
C3S C2S H2SB 110.7
C2S C3S H3SA 111.1
C2S C3S H3SB 111.1
C2S C3S C4S 103.1(10)
H3SA C3S H3SB 109.1
C4S C3S H3SA 111.1
C4S C3S H3SB 111.1
O1S C4S N1S 124.8(12)
O1S C4S C3S 127.8(12)
N1S C4S C3S 107.3(10)
N1S C5S H5SA 109.5
N1S C5S H5SB 109.5
N1S C5S H5SC 109.5
H5SA C5S H5SB 109.5
H5SA C5S H5SC 109.5
H5SB C5S H5SC 109.5
C9S N2S C6S 115.9(12)
C9S N2S C10S 123.6(15)
C10S N2S C6S 118.2(14)
N2S C6S H6SA 112.0
N2S C6S H6SB 112.0
N2S C6S C7S 98.8(11)
H6SA C6S H6SB 109.7
C7S C6S H6SA 112.0
C7S C6S H6SB 112.0
C6S C7S H7SA 109.5
C6S C7S H7SB 109.5
H7SA C7S H7SB 108.1
C8S C7S C6S 110.8(14)
C8S C7S H7SA 109.5
C8S C7S H7SB 109.5
C7S C8S H8SA 110.9
C7S C8S H8SB 110.9
C7S C8S C9S 104.1(14)
H8SA C8S H8SB 109.0
C9S C8S H8SA 110.9
C9S C8S H8SB 110.9
O2S C9S N2S 121.6(15)
O2S C9S C8S 129.9(15)
N2S C9S C8S 108.4(12)
N2S C10S H10A 109.5
N2S C10S H10B 109.5
N2S C10S H10C 109.5
H10A C10S H10B 109.5
H10A C10S H10C 109.5
H10B C10S H10C 109.5
C11S N3S C14S 113(2)
C11S N3S C15S 121(2)
C15S N3S C14S 123(2)
O3S C11S N3S 125(2)
O3S C11S C12S 127.4(18)
N3S C11S C12S 107.5(18)
C11S C12S H12A 110.0
C11S C12S H12B 110.0
C11S C12S C13S 108.3(18)
H12A C12S H12B 108.4
C13S C12S H12A 110.0
C13S C12S H12B 110.0
C12S C13S H13A 111.5
C12S C13S H13B 111.5
H13A C13S H13B 109.3
C14S C13S C12S 101.4(18)
C14S C13S H13A 111.5
C14S C13S H13B 111.5
N3S C14S C13S 106.3(18)
N3S C14S H14A 110.5
N3S C14S H14B 110.5
C13S C14S H14A 110.5
C13S C14S H14B 110.5
H14A C14S H14B 108.7
N3S C15S H15A 109.5
N3S C15S H15B 109.5
N3S C15S H15C 109.5
H15A C15S H15B 109.5
H15A C15S H15C 109.5
H15B C15S H15C 109.5
C16S N4S C19S 115(3)
C16S N4S C20S 121(3)
C20S N4S C19S 122(2)
O4S C16S N4S 121(3)
O4S C16S C17S 128(2)
N4S C16S C17S 110(2)
C16S C17S H17A 111.2
C16S C17S H17B 111.2
C16S C17S C18S 103(2)
H17A C17S H17B 109.1
C18S C17S H17A 111.2
C18S C17S H17B 111.2
C17S C18S H18C 110.9
C17S C18S H18D 110.9
H18C C18S H18D 108.9
C19S C18S C17S 104(3)
C19S C18S H18C 110.9
C19S C18S H18D 110.9
N4S C19S C18S 100(3)
N4S C19S H19C 111.7
N4S C19S H19D 111.7
C18S C19S H19C 111.7
C18S C19S H19D 111.7
H19C C19S H19D 109.5
N4S C20S H20C 109.5
N4S C20S H20D 109.5
N4S C20S H20E 109.5
H20C C20S H20D 109.5
H20C C20S H20E 109.5
H20D C20S H20E 109.5

loop_
_geom_bond_atom_site_label_1
_geom_bond_atom_site_label_2
_geom_bond_distance
O1 C7 1.196(10)
O2 C11 1.178(9)
O3 C12 1.213(11)
O4 C16 1.193(10)
O5 C23 1.211(9)
O6 C27 1.205(10)
O7 C28 1.194(10)
O8 C32 1.207(11)
O9 C39 1.224(10)
O10 C43 1.199(10)
O11 C44 1.187(10)
O12 C48 1.210(10)
N1 C6 1.461(11)
N1 C7 1.409(11)
N1 C16 1.433(11)
N2 C11 1.410(11)
N2 C12 1.386(11)
N2 C17 1.468(11)
N3 C22 1.482(10)
N3 C23 1.386(10)
N3 C32 1.363(11)
N4 C27 1.393(10)
N4 C28 1.378(11)
N4 C33 1.459(11)
N5 C38 1.492(11)
N5 C39 1.379(11)
N5 C48 1.401(10)
N6 C1 1.451(11)
N6 C43 1.405(11)
N6 C44 1.423(11)
C1 H1 1.0000
C1 C2 1.556(12)
C1 C6 1.522(12)
C2 H2A 0.9900
C2 H2B 0.9900
C2 C3 1.522(12)
C3 H3A 0.9900
C3 H3B 0.9900
C3 C4 1.530(13)
C4 H4A 0.9900
C4 H4B 0.9900
C4 C5 1.506(13)
C5 H5A 0.9900
C5 H5B 0.9900
C5 C6 1.525(12)
C6 H6 1.0000
C7 C8 1.501(13)
C8 C9 1.386(12)
C8 C15 1.399(12)
C9 H9 0.9500
C9 C10 1.348(12)
C10 C11 1.519(12)
C10 C13 1.393(12)
C12 C13 1.520(13)
C13 C14 1.380(12)
C14 H14 0.9500
C14 C15 1.391(13)
C15 C16 1.499(12)
C17 H17 1.0000
C17 C18 1.521(12)
C17 C22 1.522(12)
C18 H18A 0.9900
C18 H18B 0.9900
C18 C19 1.542(14)
C19 H19A 0.9900
C19 H19B 0.9900
C19 C20 1.475(14)
C20 H20A 0.9900
C20 H20B 0.9900
C20 C21 1.520(12)
C21 H21A 0.9900
C21 H21B 0.9900
C21 C22 1.540(12)
C22 H22 1.0000
C23 C24 1.499(11)
C24 C25 1.322(12)
C24 C31 1.377(11)
C25 H25 0.9500
C25 C26 1.400(11)
C26 C27 1.478(12)
C26 C29 1.396(12)
C28 C29 1.496(12)
C29 C30 1.380(13)
C30 H30 0.9500
C30 C31 1.396(12)
C31 C32 1.500(13)
C33 H33 1.0000
C33 C34 1.517(13)
C33 C38 1.513(12)
C34 H34A 0.9900
C34 H34B 0.9900
C34 C35 1.531(15)
C35 H35A 0.9900
C35 H35B 0.9900
C35 C36 1.526(14)
C36 H36A 0.9900
C36 H36B 0.9900
C36 C37 1.543(15)
C37 H37A 0.9900
C37 H37B 0.9900
C37 C38 1.532(13)
C38 H38 1.0000
C39 C40 1.499(12)
C40 C41 1.383(12)
C40 C47 1.399(11)
C41 H41 0.9500
C41 C42 1.352(12)
C42 C43 1.512(12)
C42 C45 1.376(11)
C44 C45 1.518(12)
C45 C46 1.382(11)
C46 H46 0.9500
C46 C47 1.396(11)
C47 C48 1.482(12)
O13 C55 1.228(9)
O14 C59 1.209(9)
O15 C60 1.217(9)
O16 C64 1.213(9)
O17 C71 1.226(10)
O18 C75 1.232(9)
O19 C76 1.178(10)
O20 C80 1.223(9)
O21 C87 1.217(9)
O22 C91 1.238(10)
O23 C92 1.198(9)
O24 C96 1.207(9)
N7 C54 1.445(10)
N7 C55 1.405(10)
N7 C64 1.398(10)
N8 C59 1.385(10)
N8 C60 1.412(10)
N8 C65 1.474(10)
N9 C70 1.458(10)
N9 C71 1.374(10)
N9 C80 1.404(10)
N010 C86 1.463(10)
N010 C87 1.421(10)
N010 C96 1.380(10)
N10 C75 1.386(11)
N10 C76 1.438(10)
N10 C81 1.465(11)
N11 C49 1.474(10)
N11 C91 1.373(10)
N11 C92 1.409(11)
C49 H49 1.0000
C49 C50 1.553(12)
C49 C54 1.535(12)
C50 H50A 0.9900
C50 H50B 0.9900
C50 C51 1.532(14)
C51 H51A 0.9900
C51 H51B 0.9900
C51 C52 1.517(14)
C52 H52A 0.9900
C52 H52B 0.9900
C52 C53 1.525(12)
C53 H53A 0.9900
C53 H53B 0.9900
C53 C54 1.514(11)
C54 H54 1.0000
C55 C56 1.497(12)
C56 C57 1.375(11)
C56 C63 1.366(11)
C57 H57 0.9500
C57 C58 1.399(12)
C58 C59 1.491(12)
C58 C61 1.409(11)
C60 C61 1.466(12)
C61 C62 1.394(11)
C62 H62 0.9500
C62 C63 1.400(11)
C63 C64 1.486(12)
C65 H65 1.0000
C65 C66 1.524(12)
C65 C70 1.540(11)
C66 H66A 0.9900
C66 H66B 0.9900
C66 C67 1.507(13)
C67 H67A 0.9900
C67 H67B 0.9900
C67 C68 1.489(12)
C68 H68A 0.9900
C68 H68B 0.9900
C68 C69 1.542(13)
C69 H69A 0.9900
C69 H69B 0.9900
C69 C70 1.543(11)
C70 H70 1.0000
C71 C72 1.479(12)
C72 C73 1.373(12)
C72 C79 1.395(11)
C73 H73 0.9500
C73 C74 1.419(12)
C74 C75 1.465(12)
C74 C77 1.388(11)
C76 C77 1.475(12)
C77 C78 1.388(12)
C78 H78 0.9500
C78 C79 1.389(12)
C79 C80 1.481(12)
C81 H81 1.0000
C81 C82 1.496(12)
C81 C86 1.543(11)
C82 H82A 0.9900
C82 H82B 0.9900
C82 C83 1.539(13)
C83 H83A 0.9900
C83 H83B 0.9900
C83 C84 1.531(12)
C84 H84A 0.9900
C84 H84B 0.9900
C84 C85 1.529(12)
C85 H85A 0.9900
C85 H85B 0.9900
C85 C86 1.524(12)
C86 H86 1.0000
C87 C88 1.486(12)
C88 C89 1.378(12)
C88 C95 1.381(11)
C89 H89 0.9500
C89 C90 1.360(11)
C90 C91 1.503(12)
C90 C93 1.394(11)
C92 C93 1.485(13)
C93 C94 1.370(13)
C94 H94 0.9500
C94 C95 1.377(12)
C95 C96 1.496(12)
O1S C4S 1.237(14)
N1S C1S 1.443(14)
N1S C4S 1.342(15)
N1S C5S 1.443(11)
C1S H1SA 0.9900
C1S H1SB 0.9900
C1S C2S 1.495(17)
C2S H2SA 0.9900
C2S H2SB 0.9900
C2S C3S 1.485(17)
C3S H3SA 0.9900
C3S H3SB 0.9900
C3S C4S 1.537(17)
C5S H5SA 0.9800
C5S H5SB 0.9800
C5S H5SC 0.9800
O2S C9S 1.224(15)
N2S C6S 1.488(16)
N2S C9S 1.311(17)
N2S C10S 1.436(12)
C6S H6SA 0.9900
C6S H6SB 0.9900
C6S C7S 1.51(2)
C7S H7SA 0.9900
C7S H7SB 0.9900
C7S C8S 1.45(2)
C8S H8SA 0.9900
C8S H8SB 0.9900
C8S C9S 1.50(2)
C10S H10A 0.9800
C10S H10B 0.9800
C10S H10C 0.9800
O3S C11S 1.22(2)
N3S C11S 1.39(3)
N3S C14S 1.48(3)
N3S C15S 1.447(15)
C11S C12S 1.46(3)
C12S H12A 0.9900
C12S H12B 0.9900
C12S C13S 1.60(3)
C13S H13A 0.9900
C13S H13B 0.9900
C13S C14S 1.52(3)
C14S H14A 0.9900
C14S H14B 0.9900
C15S H15A 0.9800
C15S H15B 0.9800
C15S H15C 0.9800
O4S C16S 1.22(3)
N4S C16S 1.37(3)
N4S C19S 1.50(4)
N4S C20S 1.448(15)
C16S C17S 1.45(4)
C17S H17A 0.9900
C17S H17B 0.9900
C17S C18S 1.66(4)
C18S H18C 0.9900
C18S H18D 0.9900
C18S C19S 1.53(4)
C19S H19C 0.9900
C19S H19D 0.9900
C20S H20C 0.9800
C20S H20D 0.9800
C20S H20E 0.9800

loop_
_geom_torsion_atom_site_label_1
_geom_torsion_atom_site_label_2
_geom_torsion_atom_site_label_3
_geom_torsion_atom_site_label_4
_geom_torsion
O1 C7 C8 C9 4.2(15)
O1 C7 C8 C15 -176.3(9)
O3 C12 C13 C10 -178.7(9)
O3 C12 C13 C14 2.2(16)
O5 C23 C24 C25 1.4(15)
O5 C23 C24 C31 179.3(9)
O7 C28 C29 C26 -174.2(9)
O7 C28 C29 C30 7.6(17)
O9 C39 C40 C41 -0.4(15)
O9 C39 C40 C47 178.5(8)
O11 C44 C45 C42 -179.4(9)
O11 C44 C45 C46 0.4(15)
N1 C7 C8 C9 -174.7(8)
N1 C7 C8 C15 4.8(9)
N2 C12 C13 C10 0.7(9)
N2 C12 C13 C14 -178.4(9)
N2 C17 C18 C19 177.1(7)
N2 C17 C22 N3 -54.1(8)
N2 C17 C22 C21 -178.4(6)
N3 C23 C24 C25 -177.6(9)
N3 C23 C24 C31 0.3(9)
N4 C28 C29 C26 4.7(10)
N4 C28 C29 C30 -173.5(10)
N4 C33 C34 C35 174.9(8)
N4 C33 C38 N5 -49.7(10)
N4 C33 C38 C37 -172.5(8)
N5 C39 C40 C41 -180.0(8)
N5 C39 C40 C47 -1.1(8)
N6 C1 C2 C3 175.9(7)
N6 C1 C6 N1 -49.2(9)
N6 C1 C6 C5 -175.8(7)
N6 C44 C45 C42 0.4(9)
N6 C44 C45 C46 -179.8(8)
C1 N6 C43 O10 1.5(14)
C1 N6 C43 C42 -177.6(7)
C1 N6 C44 O11 -0.4(14)
C1 N6 C44 C45 179.8(7)
C1 C2 C3 C4 53.4(9)
C2 C1 C6 N1 -173.5(6)
C2 C1 C6 C5 59.9(9)
C2 C3 C4 C5 -51.3(10)
C3 C4 C5 C6 52.7(10)
C4 C5 C6 N1 175.9(8)
C4 C5 C6 C1 -57.4(10)
C6 N1 C7 O1 -0.6(14)
C6 N1 C7 C8 178.4(7)
C6 N1 C16 O4 -0.4(12)
C6 N1 C16 C15 -179.1(7)
C6 C1 C2 C3 -58.1(9)
C7 N1 C6 C1 -33.2(11)
C7 N1 C6 C5 92.2(10)
C7 N1 C16 O4 -176.6(8)
C7 N1 C16 C15 4.7(8)
C7 C8 C9 C10 179.5(8)
C7 C8 C15 C14 178.0(8)
C7 C8 C15 C16 -2.0(9)
C8 C9 C10 C11 -179.9(7)
C8 C9 C10 C13 2.1(12)
C8 C15 C16 O4 179.9(9)
C8 C15 C16 N1 -1.5(9)
C9 C8 C15 C14 -2.4(13)
C9 C8 C15 C16 177.6(7)
C9 C10 C11 O2 1.2(14)
C9 C10 C11 N2 -179.6(8)
C9 C10 C13 C12 178.7(8)
C9 C10 C13 C14 -2.1(13)
C10 C13 C14 C15 -0.3(12)
C11 N2 C12 O3 177.8(9)
C11 N2 C12 C13 -1.7(9)
C11 N2 C17 C18 -121.6(8)
C11 N2 C17 C22 112.1(8)
C11 C10 C13 C12 0.4(9)
C11 C10 C13 C14 179.6(8)
C12 N2 C11 O2 -178.9(8)
C12 N2 C11 C10 1.9(9)
C12 N2 C17 C18 60.7(11)
C12 N2 C17 C22 -65.7(10)
C12 C13 C14 C15 178.7(8)
C13 C10 C11 O2 179.5(8)
C13 C10 C11 N2 -1.3(8)
C13 C14 C15 C8 2.4(13)
C13 C14 C15 C16 -177.6(8)
C14 C15 C16 O4 -0.1(15)
C14 C15 C16 N1 178.5(8)
C15 C8 C9 C10 0.1(12)
C16 N1 C6 C1 151.3(7)
C16 N1 C6 C5 -83.3(9)
C16 N1 C7 O1 175.2(8)
C16 N1 C7 C8 -5.8(9)
C17 N2 C11 O2 3.1(12)
C17 N2 C11 C10 -176.1(7)
C17 N2 C12 O3 -4.3(14)
C17 N2 C12 C13 176.2(7)
C17 C18 C19 C20 58.3(10)
C18 C17 C22 N3 178.0(6)
C18 C17 C22 C21 53.7(9)
C18 C19 C20 C21 -57.3(10)
C19 C20 C21 C22 53.5(10)
C20 C21 C22 N3 -174.9(6)
C20 C21 C22 C17 -50.8(9)
C22 N3 C23 O5 -0.2(13)
C22 N3 C23 C24 178.8(7)
C22 N3 C32 O8 -1.7(15)
C22 N3 C32 C31 -179.7(7)
C22 C17 C18 C19 -56.7(10)
C23 N3 C22 C17 -61.1(9)
C23 N3 C22 C21 64.0(10)
C23 N3 C32 O8 176.0(10)
C23 N3 C32 C31 -2.1(10)
C23 C24 C25 C26 179.3(8)
C23 C24 C31 C30 178.5(9)
C23 C24 C31 C32 -1.5(10)
C24 C25 C26 C27 -179.2(9)
C24 C25 C26 C29 1.6(12)
C24 C31 C32 O8 -175.7(11)
C24 C31 C32 N3 2.2(11)
C25 C24 C31 C30 -3.4(15)
C25 C24 C31 C32 176.5(9)
C25 C26 C27 O6 -1.9(16)
C25 C26 C27 N4 178.1(8)
C25 C26 C29 C28 178.1(8)
C25 C26 C29 C30 -3.5(14)
C26 C29 C30 C31 1.8(15)
C27 N4 C28 O7 172.4(9)
C27 N4 C28 C29 -6.4(9)
C27 N4 C33 C34 -86.9(10)
C27 N4 C33 C38 149.2(8)
C27 C26 C29 C28 -1.3(10)
C27 C26 C29 C30 177.1(9)
C28 N4 C27 O6 -174.1(10)
C28 N4 C27 C26 5.8(10)
C28 N4 C33 C34 85.8(10)
C28 N4 C33 C38 -38.1(12)
C28 C29 C30 C31 179.9(10)
C29 C26 C27 O6 177.4(10)
C29 C26 C27 N4 -2.6(10)
C29 C30 C31 C24 1.4(15)
C29 C30 C31 C32 -178.5(10)
C30 C31 C32 O8 4.2(19)
C30 C31 C32 N3 -177.8(10)
C31 C24 C25 C26 1.8(13)
C32 N3 C22 C17 116.3(9)
C32 N3 C22 C21 -118.7(9)
C32 N3 C23 O5 -177.9(9)
C32 N3 C23 C24 1.2(9)
C33 N4 C27 O6 -0.3(14)
C33 N4 C27 C26 179.6(7)
C33 N4 C28 O7 -0.8(15)
C33 N4 C28 C29 -179.7(8)
C33 C34 C35 C36 55.9(13)
C34 C33 C38 N5 -175.1(8)
C34 C33 C38 C37 62.1(10)
C34 C35 C36 C37 -55.8(14)
C35 C36 C37 C38 59.9(12)
C36 C37 C38 N5 174.0(7)
C36 C37 C38 C33 -63.2(10)
C38 N5 C39 O9 -1.6(13)
C38 N5 C39 C40 178.0(7)
C38 N5 C48 O12 7.2(12)
C38 N5 C48 C47 -176.0(7)
C38 C33 C34 C35 -58.8(11)
C39 N5 C38 C33 -50.6(11)
C39 N5 C38 C37 70.8(10)
C39 N5 C48 O12 -173.0(8)
C39 N5 C48 C47 3.8(9)
C39 C40 C41 C42 175.1(8)
C39 C40 C47 C46 -174.4(7)
C39 C40 C47 C48 3.4(8)
C40 C41 C42 C43 -179.3(8)
C40 C41 C42 C45 -0.8(13)
C40 C47 C48 O12 172.3(8)
C40 C47 C48 N5 -4.4(8)
C41 C40 C47 C46 4.6(12)
C41 C40 C47 C48 -177.7(7)
C41 C42 C43 O10 -6.2(16)
C41 C42 C43 N6 173.0(9)
C41 C42 C45 C44 -175.6(8)
C41 C42 C45 C46 4.6(13)
C42 C45 C46 C47 -3.5(11)
C43 N6 C1 C2 -101.5(9)
C43 N6 C1 C6 134.7(8)
C43 N6 C44 O11 175.6(8)
C43 N6 C44 C45 -4.2(9)
C43 C42 C45 C44 3.2(9)
C43 C42 C45 C46 -176.6(7)
C44 N6 C1 C2 74.1(10)
C44 N6 C1 C6 -49.7(11)
C44 N6 C43 O10 -174.7(9)
C44 N6 C43 C42 6.1(9)
C44 C45 C46 C47 176.7(7)
C45 C42 C43 O10 175.1(9)
C45 C42 C43 N6 -5.7(9)
C45 C46 C47 C40 -0.8(11)
C45 C46 C47 C48 -178.1(7)
C46 C47 C48 O12 -10.1(14)
C46 C47 C48 N5 173.2(8)
C47 C40 C41 C42 -3.6(12)
C48 N5 C38 C33 129.2(8)
C48 N5 C38 C37 -109.4(9)
C48 N5 C39 O9 178.6(8)
C48 N5 C39 C40 -1.8(9)
O13 C55 C56 C57 7.9(14)
O13 C55 C56 C63 -173.6(9)
O15 C60 C61 C58 -171.3(8)
O15 C60 C61 C62 6.5(14)
O17 C71 C72 C73 -1.9(14)
O17 C71 C72 C79 177.3(8)
O19 C76 C77 C74 177.6(9)
O19 C76 C77 C78 -3.4(15)
O21 C87 C88 C89 -2.6(14)
O21 C87 C88 C95 178.6(8)
O23 C92 C93 C90 176.1(10)
O23 C92 C93 C94 -7.9(18)
N7 C55 C56 C57 -173.5(8)
N7 C55 C56 C63 5.0(9)
N8 C60 C61 C58 7.6(8)
N8 C60 C61 C62 -174.7(8)
N8 C65 C66 C67 176.6(7)
N8 C65 C70 N9 -49.7(9)
N8 C65 C70 C69 -175.3(7)
N9 C71 C72 C73 179.2(8)
N9 C71 C72 C79 -1.7(8)
N010 C87 C88 C89 176.7(8)
N010 C87 C88 C95 -2.2(9)
N10 C76 C77 C74 -1.0(8)
N10 C76 C77 C78 178.0(8)
N10 C81 C82 C83 172.4(7)
N10 C81 C86 N010 -44.6(10)
N10 C81 C86 C85 -170.1(6)
N11 C49 C50 C51 176.4(7)
N11 C49 C54 N7 -52.5(9)
N11 C49 C54 C53 -177.6(7)
N11 C92 C93 C90 0.0(10)
N11 C92 C93 C94 176.0(10)
C49 N11 C91 O22 -5.3(13)
C49 N11 C91 C90 176.9(7)
C49 N11 C92 O23 6.6(13)
C49 N11 C92 C93 -176.9(7)
C49 C50 C51 C52 57.2(10)
C50 C49 C54 N7 -177.6(6)
C50 C49 C54 C53 57.3(9)
C50 C51 C52 C53 -53.5(10)
C51 C52 C53 C54 52.9(10)
C52 C53 C54 N7 179.0(7)
C52 C53 C54 C49 -55.6(9)
C54 N7 C55 O13 1.4(13)
C54 N7 C55 C56 -177.3(7)
C54 N7 C64 O16 -6.8(12)
C54 N7 C64 C63 175.0(7)
C54 C49 C50 C51 -58.0(9)
C55 N7 C54 C49 -55.0(10)
C55 N7 C54 C53 69.9(10)
C55 N7 C64 O16 179.0(8)
C55 N7 C64 C63 0.8(8)
C55 C56 C57 C58 -179.6(8)
C55 C56 C63 C62 176.7(7)
C55 C56 C63 C64 -4.6(9)
C56 C57 C58 C59 -176.1(8)
C56 C57 C58 C61 0.1(11)
C56 C63 C64 O16 -175.6(8)
C56 C63 C64 N7 2.5(9)
C57 C56 C63 C62 -4.7(12)
C57 C56 C63 C64 174.0(7)
C57 C58 C59 O14 -2.9(13)
C57 C58 C59 N8 177.1(8)
C57 C58 C61 C60 178.1(7)
C57 C58 C61 C62 0.1(12)
C58 C61 C62 C63 -2.3(11)
C59 N8 C60 O15 171.4(7)
C59 N8 C60 C61 -7.5(8)
C59 N8 C65 C66 -104.9(8)
C59 N8 C65 C70 130.1(7)
C59 C58 C61 C60 -4.9(8)
C59 C58 C61 C62 177.1(7)
C60 N8 C59 O14 -175.5(7)
C60 N8 C59 C58 4.5(8)
C60 N8 C65 C66 72.7(9)
C60 N8 C65 C70 -52.3(10)
C60 C61 C62 C63 -179.8(8)
C61 C58 C59 O14 -179.6(8)
C61 C58 C59 N8 0.4(8)
C61 C62 C63 C56 4.5(11)
C61 C62 C63 C64 -174.0(8)
C62 C63 C64 O16 3.0(14)
C62 C63 C64 N7 -178.9(8)
C63 C56 C57 C58 2.2(11)
C64 N7 C54 C49 131.9(7)
C64 N7 C54 C53 -103.2(8)
C64 N7 C55 O13 175.2(8)
C64 N7 C55 C56 -3.5(8)
C65 N8 C59 O14 2.5(11)
C65 N8 C59 C58 -177.5(6)
C65 N8 C60 O15 -6.4(12)
C65 N8 C60 C61 174.7(7)
C65 C66 C67 C68 56.5(10)
C66 C65 C70 N9 -175.7(6)
C66 C65 C70 C69 58.6(9)
C66 C67 C68 C69 -55.7(10)
C67 C68 C69 C70 55.5(9)
C68 C69 C70 N9 178.2(7)
C68 C69 C70 C65 -56.8(9)
C70 N9 C71 O17 -0.9(12)
C70 N9 C71 C72 178.0(7)
C70 N9 C80 O20 5.0(12)
C70 N9 C80 C79 -177.3(7)
C70 C65 C66 C67 -57.7(9)
C71 N9 C70 C65 116.8(8)
C71 N9 C70 C69 -119.5(8)
C71 N9 C80 O20 -178.7(7)
C71 N9 C80 C79 -0.9(8)
C71 C72 C73 C74 -179.9(7)
C71 C72 C79 C78 179.3(8)
C71 C72 C79 C80 1.1(9)
C72 C73 C74 C75 179.4(8)
C72 C73 C74 C77 -0.2(11)
C72 C79 C80 O20 177.5(7)
C72 C79 C80 N9 -0.2(9)
C73 C72 C79 C78 -1.5(12)
C73 C72 C79 C80 -179.7(7)
C73 C74 C75 O18 3.5(14)
C73 C74 C75 N10 -176.8(8)
C73 C74 C77 C76 178.6(7)
C73 C74 C77 C78 -0.5(12)
C74 C77 C78 C79 0.2(12)
C75 N10 C76 O19 -175.9(8)
C75 N10 C76 C77 2.8(9)
C75 N10 C81 C82 82.0(10)
C75 N10 C81 C86 -42.4(11)
C75 C74 C77 C76 -1.1(9)
C75 C74 C77 C78 179.8(7)
C76 N10 C75 O18 176.2(8)
C76 N10 C75 C74 -3.5(9)
C76 N10 C81 C82 -94.2(9)
C76 N10 C81 C86 141.4(7)
C76 C77 C78 C79 -178.7(8)
C77 C74 C75 O18 -176.9(8)
C77 C74 C75 N10 2.8(9)
C77 C78 C79 C72 0.7(12)
C77 C78 C79 C80 178.5(8)
C78 C79 C80 O20 -0.5(15)
C78 C79 C80 N9 -178.2(8)
C79 C72 C73 C74 1.1(11)
C80 N9 C70 C65 -67.3(9)
C80 N9 C70 C69 56.5(10)
C80 N9 C71 O17 -177.4(7)
C80 N9 C71 C72 1.6(8)
C81 N10 C75 O18 -0.3(13)
C81 N10 C75 C74 -180.0(7)
C81 N10 C76 O19 0.9(13)
C81 N10 C76 C77 179.6(7)
C81 C82 C83 C84 55.5(10)
C82 C81 C86 N010 -170.3(7)
C82 C81 C86 C85 64.2(9)
C82 C83 C84 C85 -52.4(11)
C83 C84 C85 C86 55.0(10)
C84 C85 C86 N010 174.6(6)
C84 C85 C86 C81 -59.5(8)
C86 N010 C87 O21 -0.2(12)
C86 N010 C87 C88 -179.5(6)
C86 N010 C96 O24 -1.3(13)
C86 N010 C96 C95 -179.1(7)
C86 C81 C82 C83 -61.8(10)
C87 N010 C86 C81 139.5(8)
C87 N010 C86 C85 -97.3(8)
C87 N010 C96 O24 178.0(8)
C87 N010 C96 C95 0.3(9)
C87 C88 C89 C90 -178.6(8)
C87 C88 C95 C94 179.2(8)
C87 C88 C95 C96 2.4(9)
C88 C89 C90 C91 175.2(8)
C88 C89 C90 C93 -0.4(12)
C88 C95 C96 O24 -179.4(8)
C88 C95 C96 N010 -1.7(9)
C89 C88 C95 C94 0.3(13)
C89 C88 C95 C96 -176.6(8)
C89 C90 C91 O22 5.7(15)
C89 C90 C91 N11 -176.6(8)
C89 C90 C93 C92 176.8(8)
C89 C90 C93 C94 0.4(14)
C90 C93 C94 C95 -0.1(14)
C91 N11 C49 C50 64.7(10)
C91 N11 C49 C54 -58.8(10)
C91 N11 C92 O23 -176.7(9)
C91 N11 C92 C93 -0.3(9)
C91 C90 C93 C92 0.3(9)
C91 C90 C93 C94 -176.1(9)
C92 N11 C49 C50 -119.1(9)
C92 N11 C49 C54 117.4(8)
C92 N11 C91 O22 178.3(8)
C92 N11 C91 C90 0.5(9)
C92 C93 C94 C95 -175.7(9)
C93 C90 C91 O22 -178.2(8)
C93 C90 C91 N11 -0.5(9)
C93 C94 C95 C88 -0.2(13)
C93 C94 C95 C96 175.8(9)
C94 C95 C96 O24 4.1(15)
C94 C95 C96 N010 -178.2(9)
C95 C88 C89 C90 0.1(12)
C96 N010 C86 C81 -41.2(11)
C96 N010 C86 C85 81.9(9)
C96 N010 C87 O21 -179.6(7)
C96 N010 C87 C88 1.2(9)
N1S C1S C2S C3S -28.5(13)
C1S N1S C4S O1S 179.9(13)
C1S N1S C4S C3S -4.9(14)
C1S C2S C3S C4S 25.6(13)
C2S C3S C4S O1S 161.6(14)
C2S C3S C4S N1S -13.4(13)
C4S N1S C1S C2S 21.1(13)
C5S N1S C1S C2S -173.2(11)
C5S N1S C4S O1S 15(2)
C5S N1S C4S C3S -170.0(11)
N2S C6S C7S C8S 14.3(16)
C6S N2S C9S O2S -178.7(12)
C6S N2S C9S C8S 4.6(15)
C6S C7S C8S C9S -12.6(17)
C7S C8S C9S O2S -171.3(15)
C7S C8S C9S N2S 5.0(16)
C9S N2S C6S C7S -11.6(15)
C10S N2S C6S C7S -174.8(12)
C10S N2S C9S O2S -16(2)
C10S N2S C9S C8S 166.9(12)
O3S C11S C12S C13S -168.9(18)
N3S C11S C12S C13S 11(2)
C11S N3S C14S C13S -12(3)
C11S C12S C13S C14S -17(2)
C12S C13S C14S N3S 16(2)
C14S N3S C11S O3S 180.0(19)
C14S N3S C11S C12S 0(2)
C15S N3S C11S O3S -16(3)
C15S N3S C11S C12S 165(2)
C15S N3S C14S C13S -176(2)
O4S C16S C17S C18S 163(3)
N4S C16S C17S C18S -8(3)
C16S N4S C19S C18S 22(3)
C16S C17S C18S C19S 21(2)
C17S C18S C19S N4S -24(2)
C19S N4S C16S O4S 179(2)
C19S N4S C16S C17S -9(3)
C20S N4S C16S O4S 14(4)
C20S N4S C16S C17S -174(3)
C20S N4S C19S C18S -172(3)

loop_
_smtbx_masks_void_nr
_smtbx_masks_void_average_x
_smtbx_masks_void_average_y
_smtbx_masks_void_average_z
_smtbx_masks_void_volume
_smtbx_masks_void_count_electrons
1 -0.621 0.235 0.619 359.7 93.6
2 0.000 0.361 0.187 7.2 0.0
3 0.233 0.737 0.201 67.6 26.0
